data_7707340
loop_
_publ_author_name
'Capel Berdiell, Izar'
'Garc\'ia-L\'opez, Victor'
'Howard, Mark J.'
'Clemente-Le\'on, Miguel'
'Halcrow, Malcolm A.'

_publ_section_title
;
 The effect of tether groups on the spin states of
 iron(II)/bis[2,6-di(pyrazol-1-yl)pyridine] complexes.
;
_journal_issue 21
_journal_name_full 'Dalton transactions (Cambridge, England : 2003)'
_journal_page_first 7417
_journal_page_last 7426
_journal_paper_doi 10.1039/d1dt01076j
_journal_volume 50
_journal_year 2021
_chemical_formula_moiety 'C30 H28 Fe N12 O6, 2(Cl O4), 2(C2 H3 N)'
_chemical_formula_sum 'C34 H34 Cl2 Fe N14 O14'
_chemical_formula_weight 989.50
_chemical_name_systematic
'Bis[(2,6-di{pyrazol-1-yl}pyridine-4-carbonyl)amino]propionic acid iron(II) diperchlorate bis-acetonitrile solvate ([Fe(L6)2][ClO4]2.2MeCN)'
_space_group_crystal_system triclinic
_space_group_IT_number 2
_space_group_name_Hall '-P 1'
_space_group_name_H-M_alt 'P -1'
_atom_sites_solution_hydrogens geom
_audit_creation_date 2020-07-27
_audit_creation_method
;
Olex2 1.3
(compiled 2020.07.16 svn.r6f6c53a7 for OlexSys, GUI svn.r6139)
;
_audit_update_record
;
2021-03-30 deposited with the CCDC.	2021-05-04 downloaded from the CCDC.
;
_cell_angle_alpha 78.756(3)
_cell_angle_beta 84.199(2)
_cell_angle_gamma 79.817(2)
_cell_formula_units_Z 6
_cell_length_a 13.6682(3)
_cell_length_b 17.9378(5)
_cell_length_c 26.8890(8)
_cell_measurement_reflns_used 11642
_cell_measurement_temperature 290(2)
_cell_measurement_theta_max 73.14
_cell_measurement_theta_min 4.43
_cell_volume 6349.0(3)
_computing_cell_refinement 'CrysAlisPro 1.171.39.46 (Rigaku OD, 2018)'
_computing_data_collection 'CrysAlisPro 1.171.39.46 (Rigaku OD, 2018)'
_computing_data_reduction 'CrysAlisPro 1.171.39.46 (Rigaku OD, 2018)'
_computing_molecular_graphics 'XSeed (Barbour, 2001)'
_computing_publication_material 'Olex2 1.3 (Dolomanov et al., 2009)'
_computing_structure_refinement 'SHELXL 2018/3 (Sheldrick, 2015)'
_computing_structure_solution 'SHELXS-97 (Sheldrick, 1990)'
_diffrn_ambient_environment N~2~
_diffrn_ambient_temperature 290(2)
_diffrn_detector 'CCD plate'
_diffrn_detector_area_resol_mean 5.3095
_diffrn_detector_type Atlas
_diffrn_measured_fraction_theta_full 0.947
_diffrn_measured_fraction_theta_max 0.929
_diffrn_measurement_device_type 'SuperNova, Dual, Cu at zero, Atlas'
_diffrn_measurement_method '\w scans'
_diffrn_radiation_monochromator mirror
_diffrn_radiation_probe x-ray
_diffrn_radiation_type CuK\a
_diffrn_radiation_wavelength 1.54184
_diffrn_reflns_av_R_equivalents 0.0525
_diffrn_reflns_av_unetI/netI 0.0657
_diffrn_reflns_Laue_measured_fraction_full 0.947
_diffrn_reflns_Laue_measured_fraction_max 0.929
_diffrn_reflns_limit_h_max 15
_diffrn_reflns_limit_h_min -11
_diffrn_reflns_limit_k_max 22
_diffrn_reflns_limit_k_min -22
_diffrn_reflns_limit_l_max 33
_diffrn_reflns_limit_l_min -31
_diffrn_reflns_number 54085
_diffrn_reflns_point_group_measured_fraction_full 0.947
_diffrn_reflns_point_group_measured_fraction_max 0.929
_diffrn_reflns_theta_full 72.000
_diffrn_reflns_theta_max 73.869
_diffrn_reflns_theta_min 3.360
_diffrn_source 'micro-focus sealed X-ray tube'
_diffrn_source_type 'SuperNova (Cu) X-ray Source'
_exptl_absorpt_coefficient_mu 4.748
_exptl_absorpt_correction_T_max 1.000
_exptl_absorpt_correction_T_min 0.723
_exptl_absorpt_correction_type multi-scan
_exptl_absorpt_process_details
;
CrysAlisPro 1.171.39.46 (Rigaku Oxford Diffraction, 2018)
Empirical absorption correction using spherical harmonics,
 implemented in SCALE3 ABSPACK scaling algorithm.
;
_exptl_crystal_colour red
_exptl_crystal_density_diffrn 1.553
_exptl_crystal_description fragment
_exptl_crystal_F_000 3048
_exptl_crystal_preparation 'Magnetic properties'
_exptl_crystal_recrystallization_method 'Re-crystallisation from solvent: acetonitrile/diethyl ether'
_exptl_crystal_size_max 0.20
_exptl_crystal_size_mid 0.10
_exptl_crystal_size_min 0.10
_refine_diff_density_max 0.865
_refine_diff_density_min -1.092
_refine_diff_density_rms 0.085
_refine_ls_extinction_method none
_refine_ls_goodness_of_fit_ref 1.046
_refine_ls_hydrogen_treatment constr
_refine_ls_matrix_type fullcycle
_refine_ls_number_parameters 1733
_refine_ls_number_reflns 23886
_refine_ls_number_restraints 114
_refine_ls_restrained_S_all 1.059
_refine_ls_R_factor_all 0.1460
_refine_ls_R_factor_gt 0.0984
_refine_ls_shift/su_max 0.001
_refine_ls_shift/su_mean 0.000
_refine_ls_structure_factor_coef Fsqd
_refine_ls_weighting_details 'w=1/[\s^2^(Fo^2^)+(0.2000P)^2^] where P=(Fo^2^+2Fc^2^)/3'
_refine_ls_weighting_scheme calc
_refine_ls_wR_factor_gt 0.2777
_refine_ls_wR_factor_ref 0.3331
_reflns_Friedel_coverage 0.000
_reflns_number_gt 13395
_reflns_number_total 23886
_reflns_threshold_expression 'I > 2\s(I)'
_cod_data_source_file d1dt01076j2.cif
_cod_data_source_block conea-rt
_cod_depositor_comments 'Adding full bibliography for 7707339--7707346.cif.'
_cod_database_code 7707340
_shelx_shelxl_version_number 2018/3
_shelx_space_group_comment
;
The symmetry employed for this shelxl refinement is uniquely defined
by the following loop, which should always be used as a source of
symmetry information in preference to the above space-group names.
They are only intended as comments.
;
_olex2_refinement_description
;
1. Fixed Uiso
 At 1.2 times of:
  All C(H) groups, H49C of O49C, H25A of O25A, H25B of O25B, H49A of O49A,
  H25C of O25C, All C(H,H) groups, All N(H) groups
 At 1.5 times of:
  All C(H,H,H) groups, H49B of O49B
2. Restrained distances
 Cl0A-O51A = Cl0A-O52A = Cl0A-O53A = Cl0A-O54A
 1.42089 with sigma of 0.02
 Cl0B-O51B = Cl0B-O52B = Cl0B-O53B = Cl0B-O54B
 1.42089 with sigma of 0.02
 O51A-O52A = O51A-O53A = O51A-O54A = O52A-O53A = O52A-O54A = O53A-O54A
 2.320313 with sigma of 0.02
 O51B-O52B = O51B-O53B = O51B-O54B = O52B-O53B = O52B-O54B = O53B-O54B
 2.320313 with sigma of 0.02
 Cl1A-O56A = Cl1A-O57A = Cl1A-O58A = Cl1A-O59A
 1.42089 with sigma of 0.02
 Cl1B-O56B = Cl1B-O57B = Cl1B-O58B = Cl1B-O59B
 1.42089 with sigma of 0.02
 O56A-O57A = O56A-O58A = O56A-O59A = O57A-O58A = O57A-O59A = O58A-O59A
 2.320313 with sigma of 0.02
 O56B-O57B = O56B-O58B = O56B-O59B = O57B-O58B = O57B-O59B = O58B-O59B
 2.320313 with sigma of 0.02
 Cl2A-O61A = Cl2A-O62A = Cl2A-O63A = Cl2A-O64A
 1.42089 with sigma of 0.02
 Cl2B-O61B = Cl2B-O62B = Cl2B-O63B = Cl2B-O64B
 1.42089 with sigma of 0.02
 O61A-O62A = O61A-O63A = O61A-O64A = O62A-O63A = O62A-O64A = O63A-O64A
 2.320313 with sigma of 0.02
 Cl3A-O66A = Cl3A-O67A = Cl3A-O68A = Cl3A-O69A
 1.42089 with sigma of 0.02
 Cl3B-O66B = Cl3B-O67B = Cl3B-O68B = Cl3B-O69B
 1.42089 with sigma of 0.02
 O66A-O67A = O66A-O68A = O66A-O69A = O67A-O68A = O67A-O69A = O68A-O69A
 2.320313 with sigma of 0.02
 O66B-O67B = O66B-O68B = O66B-O69B = O67B-O68B = O67B-O69B = O68B-O69B
 2.320313 with sigma of 0.02
 Cl4A-O71A = Cl4A-O72A = Cl4A-O73A = Cl4A-O74A
 1.42089 with sigma of 0.02
 Cl4B-O71B = Cl4B-O72B = Cl4B-O73B = Cl4B-O74B
 1.42089 with sigma of 0.02
 O71A-O72A = O71A-O73A = O71A-O74A = O72A-O73A = O72A-O74A = O73A-O74A
 2.320313 with sigma of 0.02
 O71B-O72B = O71B-O73B = O71B-O74B = O72B-O73B = O72B-O74B = O73B-O74B
 2.320313 with sigma of 0.02
 Cl5A-O76A = Cl5A-O77A = Cl5A-O78A = Cl5A-O79A
 1.42089 with sigma of 0.02
 Cl5B-O76B = Cl5B-O77B = Cl5B-O78B = Cl5B-O79B
 1.42089 with sigma of 0.02
 O76A-O77A = O76A-O78A = O76A-O79A = O77A-O78A = O77A-O79A = O78A-O79A
 2.320313 with sigma of 0.02
 O76B-O77B = O76B-O78B = O76B-O79B = O77B-O78B = O77B-O79B = O78B-O79B
 2.320313 with sigma of 0.02
3. Others
 1(DFIX)=1(DFIX)=1(DFIX)=1(DFIX)=1(DFIX)=1(DFIX)=1(DFIX)=1(DFIX)=1(DFIX)=
 1(DFIX)=1(DFIX)=1(DFIX)=FVAR(1)
 1(DFIX)=1(DFIX)=1(DFIX)=1(DFIX)=1(DFIX)=1(DFIX)=1(DFIX)=1(DFIX)=1(DFIX)=
 1(DFIX)=1(DFIX)=1.633*FVAR(2)
 Fixed Sof: Cl0A(0.5) O51A(0.5) O52A(0.5) O53A(0.5) O54A(0.5) Cl0B(0.5)
 O51B(0.5) O52B(0.5) O53B(0.5) O54B(0.5) Cl1A(0.5) O56A(0.5) O57A(0.5)
 O58A(0.5) O59A(0.5) Cl1B(0.5) O56B(0.5) O57B(0.5) O58B(0.5) O59B(0.5)
 Cl2A(0.5) O61A(0.5) O62A(0.5) O63A(0.5) O64A(0.5) Cl2B(0.5) O61B(0.5)
 O62B(0.5) O63B(0.5) O64B(0.5) Cl3A(0.5) O66A(0.5) O67A(0.5) O68A(0.5)
 O69A(0.5) Cl3B(0.5) O66B(0.5) O67B(0.5) O68B(0.5) O69B(0.5) Cl4A(0.5)
 O71A(0.5) O72A(0.5) O73A(0.5) O74A(0.5) Cl4B(0.5) O71B(0.5) O72B(0.5)
 O73B(0.5) O74B(0.5) Cl5A(0.5) O76A(0.5) O77A(0.5) O78A(0.5) O79A(0.5)
 Cl5B(0.5) O76B(0.5) O77B(0.5) O78B(0.5) O79B(0.5)
4.a Secondary CH2 refined with riding coordinates:
 C21A(H21A,H21B), C22A(H22A,H22B), C45A(H45A,H45B), C46A(H46A,H46B), C21B(H21C,
 H21D), C22B(H22C,H22D), C45B(H45C,H45D), C46B(H46C,H46D), C21C(H21E,H21F),
 C22C(H22E,H22F), C45C(H45E,H45F), C46C(H46E,H46F)
4.b Aromatic/amide H refined with riding coordinates:
 C4A(H4A), C6A(H6A), C10A(H10A), C11A(H11A), C12A(H12A), C15A(H15A),
 C16A(H16A), C17A(H17A), N20A(H20A), C28A(H28A), C30A(H30A), C34A(H34A),
 C35A(H35A), C36A(H36A), C39A(H39A), C40A(H40A), C41A(H41A), N44A(H44A),
 C4B(H4B), C6B(H6B), C10B(H10B), C11B(H11B), C12B(H12B), C15B(H15B), C16B(H16B),
  C17B(H17B), N20B(H20B), C28B(H28B), C30B(H30B), C34B(H34B), C35B(H35B),
 C36B(H36B), C39B(H39B), C40B(H40B), C41B(H41B), N44B(H44B), C4C(H4C), C6C(H6C),
  C10C(H10C), C11C(H11C), C12C(H12C), C15C(H15C), C16C(H16C), C17C(H17C),
 N20C(H20C), C28C(H28C), C30C(H30C), C34C(H34C), C35C(H35C), C36C(H36C),
 C39C(H39C), C40C(H40C), C41C(H41C), N44C(H44C)
4.c Tetrahedral OH refined with riding coordinates:
 O25A(H25A), O49A(H49A), O25B(H25B), O49B(H49B), O25C(H25C), O49C(H49C)
4.d Idealised Me refined as rotating group:
 C80(H80A,H80B,H80C), C83(H83A,H83B,H83C), C86(H86A,H86B,H86C), C89(H89A,H89B,
 H89C), C92(H92A,H92B,H92C), C95(H95A,H95B,H95C)
;
_olex2_submission_special_instructions 'No special instructions were received'

loop_
_space_group_symop_operation_xyz
'x, y, z'
'-x, -y, -z'

loop_
_atom_site_label
_atom_site_type_symbol
_atom_site_fract_x
_atom_site_fract_y
_atom_site_fract_z
_atom_site_U_iso_or_equiv
_atom_site_adp_type
_atom_site_occupancy
_atom_site_site_symmetry_order
_atom_site_calc_flag
_atom_site_refinement_flags_posn
_atom_site_refinement_flags_adp
_atom_site_refinement_flags_occupancy
_atom_site_disorder_assembly
_atom_site_disorder_group
Fe1A Fe 0.11371(6) 0.89258(5) 0.37512(3) 0.0592(2) Uani 1 1 d . . . . .
N2A N -0.0018(3) 0.8531(3) 0.40590(18) 0.0637(11) Uani 1 1 d . . . . .
C3A C -0.0301(4) 0.8573(4) 0.4549(2) 0.0691(15) Uani 1 1 d . . . . .
C4A C -0.1121(4) 0.8295(4) 0.4793(2) 0.0755(16) Uani 1 1 d . . . . .
H4A H -0.130647 0.832026 0.514020 0.091 Uiso 1 1 calc R U . . .
C5A C -0.1670(4) 0.7974(4) 0.4509(2) 0.0757(17) Uani 1 1 d . . . . .
C6A C -0.1394(5) 0.7930(4) 0.4002(2) 0.0735(16) Uani 1 1 d . . . . .
H6A H -0.177242 0.770873 0.380922 0.088 Uiso 1 1 calc R U . . .
C7A C -0.0547(4) 0.8221(4) 0.3792(2) 0.0684(14) Uani 1 1 d . . . . .
N8A N 0.0358(4) 0.8920(3) 0.47622(19) 0.0720(13) Uani 1 1 d . . . . .
N9A N 0.1148(4) 0.9141(3) 0.4442(2) 0.0718(13) Uani 1 1 d . . . . .
C10A C 0.1672(5) 0.9415(5) 0.4738(3) 0.0841(19) Uani 1 1 d . . . . .
H10A H 0.226719 0.961907 0.462300 0.101 Uiso 1 1 calc R U . . .
C11A C 0.1258(5) 0.9368(5) 0.5225(3) 0.096(2) Uani 1 1 d . . . . .
H11A H 0.150747 0.951713 0.550205 0.116 Uiso 1 1 calc R U . . .
C12A C 0.0410(6) 0.9063(5) 0.5231(3) 0.093(2) Uani 1 1 d . . . . .
H12A H -0.005628 0.896842 0.551330 0.111 Uiso 1 1 calc R U . . .
N13A N -0.0105(4) 0.8211(3) 0.32974(19) 0.0720(13) Uani 1 1 d . . . . .
N14A N 0.0727(3) 0.8554(3) 0.31733(18) 0.0670(12) Uani 1 1 d . . . . .
C15A C 0.1039(5) 0.8451(4) 0.2709(2) 0.0810(18) Uani 1 1 d . . . . .
H15A H 0.159868 0.863834 0.252034 0.097 Uiso 1 1 calc R U . . .
C16A C 0.0418(6) 0.8018(5) 0.2533(3) 0.095(2) Uani 1 1 d . . . . .
H16A H 0.048252 0.786357 0.221103 0.114 Uiso 1 1 calc R U . . .
C17A C -0.0287(5) 0.7869(5) 0.2915(3) 0.088(2) Uani 1 1 d . . . . .
H17A H -0.080671 0.758045 0.291482 0.105 Uiso 1 1 calc R U . . .
C18A C -0.2548(5) 0.7644(4) 0.4795(3) 0.0836(18) Uani 1 1 d . . . . .
O19A O -0.2599(4) 0.7481(4) 0.5258(2) 0.115(2) Uani 1 1 d . . . . .
N20A N -0.3240(4) 0.7546(4) 0.4517(3) 0.0980(19) Uani 1 1 d . . . . .
H20A H -0.316059 0.766306 0.418385 0.118 Uiso 1 1 calc R U . . .
C21A C -0.4145(6) 0.7244(5) 0.4755(4) 0.102(2) Uani 1 1 d . . . . .
H21A H -0.398365 0.689344 0.507945 0.122 Uiso 1 1 calc R U . . .
H21B H -0.436486 0.694132 0.452890 0.122 Uiso 1 1 calc R U . . .
C22A C -0.4970(6) 0.7863(5) 0.4856(3) 0.099(2) Uani 1 1 d . . . . .
H22A H -0.510537 0.823258 0.453618 0.119 Uiso 1 1 calc R U . . .
H22B H -0.476762 0.814561 0.510060 0.119 Uiso 1 1 calc R U . . .
C23A C -0.5899(5) 0.7548(5) 0.5067(3) 0.087(2) Uani 1 1 d . . . . .
O24A O -0.5882(4) 0.6876(4) 0.5289(3) 0.130(2) Uani 1 1 d . . . . .
O25A O -0.6703(4) 0.8026(4) 0.4992(3) 0.121(2) Uani 1 1 d . . . . .
H25A H -0.719189 0.781129 0.511874 0.145 Uiso 1 1 calc R U . . .
N26A N 0.2297(3) 0.9332(3) 0.34459(17) 0.0588(10) Uani 1 1 d . . . . .
C27A C 0.2229(4) 1.0049(4) 0.3209(2) 0.0663(14) Uani 1 1 d . . . . .
C28A C 0.3020(4) 1.0375(4) 0.2958(2) 0.0685(15) Uani 1 1 d . . . . .
H28A H 0.294572 1.089419 0.278353 0.082 Uiso 1 1 calc R U . . .
C29A C 0.3942(4) 0.9890(4) 0.2978(2) 0.0652(14) Uani 1 1 d . . . . .
C30A C 0.4032(4) 0.9134(3) 0.3240(2) 0.0598(12) Uani 1 1 d . . . . .
H30A H 0.466263 0.881093 0.326481 0.072 Uiso 1 1 calc R U . . .
C31A C 0.3181(4) 0.8873(3) 0.3458(2) 0.0616(13) Uani 1 1 d . . . . .
N32A N 0.1233(3) 1.0443(3) 0.3250(2) 0.0731(13) Uani 1 1 d . . . . .
N33A N 0.0541(4) 1.0009(3) 0.34797(19) 0.0729(13) Uani 1 1 d . . . . .
C34A C -0.0326(5) 1.0483(4) 0.3464(3) 0.0831(19) Uani 1 1 d . . . . .
H34A H -0.094843 1.033720 0.359983 0.100 Uiso 1 1 calc R U . . .
C35A C -0.0193(5) 1.1224(5) 0.3221(4) 0.109(3) Uani 1 1 d . . . . .
H35A H -0.069011 1.166759 0.316049 0.131 Uiso 1 1 calc R U . . .
C36A C 0.0809(5) 1.1172(5) 0.3090(3) 0.100(3) Uani 1 1 d . . . . .
H36A H 0.114198 1.158030 0.291614 0.120 Uiso 1 1 calc R U . . .
N37A N 0.3090(3) 0.8123(3) 0.37006(18) 0.0613(11) Uani 1 1 d . . . . .
N38A N 0.2148(3) 0.7994(3) 0.38917(17) 0.0617(11) Uani 1 1 d . . . . .
C39A C 0.2252(5) 0.7250(4) 0.4072(3) 0.0782(17) Uani 1 1 d . . . . .
H39A H 0.172258 0.698529 0.422500 0.094 Uiso 1 1 calc R U . . .
C40A C 0.3234(5) 0.6905(4) 0.4010(3) 0.089(2) Uani 1 1 d . . . . .
H40A H 0.349545 0.637559 0.411294 0.107 Uiso 1 1 calc R U . . .
C41A C 0.3750(5) 0.7471(4) 0.3772(3) 0.0821(18) Uani 1 1 d . . . . .
H41A H 0.444363 0.741526 0.367628 0.098 Uiso 1 1 calc R U . . .
C42A C 0.4805(4) 1.0209(4) 0.2674(2) 0.0711(15) Uani 1 1 d . . . . .
O43A O 0.4717(3) 1.0529(4) 0.22245(18) 0.1007(17) Uani 1 1 d . . . . .
N44A N 0.5625(4) 1.0136(4) 0.2902(2) 0.0832(15) Uani 1 1 d . . . . .
H44A H 0.564153 0.988538 0.321760 0.100 Uiso 1 1 calc R U . . .
C45A C 0.6515(5) 1.0443(5) 0.2668(4) 0.105(3) Uani 1 1 d . . . . .
H45A H 0.634158 1.081309 0.235322 0.126 Uiso 1 1 calc R U . . .
H45B H 0.674265 1.072896 0.290311 0.126 Uiso 1 1 calc R U . . .
C46A C 0.7315(6) 0.9863(5) 0.2547(5) 0.132(4) Uani 1 1 d . . . . .
H46A H 0.708174 0.957974 0.231265 0.159 Uiso 1 1 calc R U . . .
H46B H 0.747723 0.949104 0.286325 0.159 Uiso 1 1 calc R U . . .
C47A C 0.8257(6) 1.0152(5) 0.2308(4) 0.098(2) Uani 1 1 d . . . . .
O48A O 0.8255(4) 1.0762(4) 0.2093(4) 0.180(4) Uani 1 1 d . . . . .
O49A O 0.9041(5) 0.9697(5) 0.2402(5) 0.226(6) Uani 1 1 d . . . . .
H49A H 0.953009 0.990278 0.226266 0.271 Uiso 1 1 calc R U . . .
Fe1B Fe 0.53615(7) 0.47266(6) 0.29567(4) 0.0719(3) Uani 1 1 d . . . . .
N2B N 0.6696(3) 0.5083(3) 0.27117(19) 0.0663(12) Uani 1 1 d . . . . .
C3B C 0.7077(4) 0.5086(4) 0.2234(2) 0.0647(13) Uani 1 1 d . . . . .
C4B C 0.7950(4) 0.5332(4) 0.2053(3) 0.0742(16) Uani 1 1 d . . . . .
H4B H 0.819073 0.533301 0.170877 0.089 Uiso 1 1 calc R U . . .
C5B C 0.8479(4) 0.5581(4) 0.2385(3) 0.0766(17) Uani 1 1 d . . . . .
C6B C 0.8109(5) 0.5570(4) 0.2885(3) 0.0778(17) Uani 1 1 d . . . . .
H6B H 0.846807 0.572692 0.312061 0.093 Uiso 1 1 calc R U . . .
C7B C 0.7203(4) 0.5326(4) 0.3031(2) 0.0695(15) Uani 1 1 d . . . . .
N8B N 0.6461(4) 0.4793(3) 0.1954(2) 0.0722(13) Uani 1 1 d . . . . .
N9B N 0.5601(4) 0.4570(3) 0.2194(2) 0.0780(14) Uani 1 1 d . . . . .
C10B C 0.5187(6) 0.4320(5) 0.1849(3) 0.095(2) Uani 1 1 d . . . . .
H10B H 0.458264 0.411422 0.190868 0.114 Uiso 1 1 calc R U . . .
C11B C 0.5760(6) 0.4396(5) 0.1378(4) 0.104(2) Uani 1 1 d . . . . .
H11B H 0.561585 0.427215 0.106792 0.124 Uiso 1 1 calc R U . . .
C12B C 0.6569(6) 0.4690(5) 0.1471(3) 0.092(2) Uani 1 1 d . . . . .
H12B H 0.711089 0.480184 0.123425 0.110 Uiso 1 1 calc R U . . .
N13B N 0.6709(4) 0.5309(3) 0.3510(2) 0.0774(14) Uani 1 1 d . . . . .
N14B N 0.5820(4) 0.5047(4) 0.3596(2) 0.0793(15) Uani 1 1 d . . . . .
C15B C 0.5506(6) 0.5099(5) 0.4064(3) 0.096(2) Uani 1 1 d . . . . .
H15B H 0.489606 0.496010 0.422488 0.115 Uiso 1 1 calc R U . . .
C16B C 0.6202(6) 0.5393(6) 0.4300(3) 0.106(3) Uani 1 1 d . . . . .
H16B H 0.615842 0.547684 0.464057 0.127 Uiso 1 1 calc R U . . .
C17B C 0.6949(6) 0.5529(5) 0.3933(3) 0.099(2) Uani 1 1 d . . . . .
H17B H 0.752545 0.573843 0.396575 0.118 Uiso 1 1 calc R U . . .
C18B C 0.9466(6) 0.5858(6) 0.2228(4) 0.110(3) Uani 1 1 d . . . . .
O19B O 0.9834(7) 0.6146(10) 0.2494(4) 0.330(10) Uani 1 1 d . . . . .
N20B N 0.9832(5) 0.5861(5) 0.1779(3) 0.115(3) Uani 1 1 d . . . . .
H20B H 0.950586 0.568899 0.157077 0.138 Uiso 1 1 calc R U . . .
C21B C 1.0761(6) 0.6132(6) 0.1584(4) 0.112(3) Uani 1 1 d . . . . .
H21C H 1.076751 0.626720 0.120930 0.134 Uiso 1 1 calc R U . . .
H21D H 1.078727 0.660777 0.171420 0.134 Uiso 1 1 calc R U . . .
C22B C 1.1614(6) 0.5600(5) 0.1716(4) 0.116(3) Uani 1 1 d . . . . .
H22C H 1.160581 0.513519 0.157001 0.139 Uiso 1 1 calc R U . . .
H22D H 1.158824 0.544247 0.209060 0.139 Uiso 1 1 calc R U . . .
C23B C 1.2581(5) 0.5895(5) 0.1539(3) 0.092(2) Uani 1 1 d . . . . .
O24B O 1.2598(5) 0.6434(5) 0.1181(3) 0.155(3) Uani 1 1 d . . . . .
O25B O 1.3328(5) 0.5604(5) 0.1753(3) 0.163(4) Uani 1 1 d . . . . .
H25B H 1.381047 0.581108 0.160705 0.196 Uiso 1 1 calc R U . . .
N26B N 0.4023(5) 0.4379(5) 0.3197(2) 0.0942(18) Uani 1 1 d . . . . .
C27B C 0.3982(6) 0.3659(6) 0.3404(3) 0.097(2) Uani 1 1 d . . . . .
C28B C 0.3094(7) 0.3377(6) 0.3565(3) 0.109(3) Uani 1 1 d . . . . .
H28B H 0.307156 0.285670 0.371986 0.130 Uiso 1 1 calc R U . . .
C29B C 0.2224(7) 0.3938(8) 0.3476(3) 0.112(3) Uani 1 1 d . . . . .
C30B C 0.2255(7) 0.4694(7) 0.3253(3) 0.116(3) Uani 1 1 d . . . . .
H30B H 0.166558 0.505559 0.318392 0.139 Uiso 1 1 calc R U . . .
C31B C 0.3175(6) 0.4891(7) 0.3138(3) 0.107(3) Uani 1 1 d . . . . .
N32B N 0.4934(6) 0.3221(4) 0.3441(2) 0.104(2) Uani 1 1 d . . . . .
N33B N 0.5745(5) 0.3560(4) 0.3257(2) 0.0961(18) Uani 1 1 d . . . . .
C34B C 0.6519(8) 0.3010(6) 0.3332(4) 0.122(3) Uani 1 1 d . . . . .
H34B H 0.718908 0.308751 0.324303 0.146 Uiso 1 1 calc R U . . .
C35B C 0.6250(10) 0.2307(7) 0.3556(5) 0.144(4) Uani 1 1 d . . . . .
H35B H 0.667265 0.182777 0.364716 0.173 Uiso 1 1 calc R U . . .
C36B C 0.5242(10) 0.2459(7) 0.3616(5) 0.146(4) Uani 1 1 d . . . . .
H36B H 0.481936 0.209346 0.375769 0.175 Uiso 1 1 calc R U . . .
N37B N 0.3334(6) 0.5634(5) 0.2934(3) 0.118(3) Uani 1 1 d . . . . .
N38B N 0.4274(6) 0.5738(5) 0.2813(2) 0.103(2) Uani 1 1 d . . . . .
C39B C 0.4218(10) 0.6474(7) 0.2633(4) 0.135(4) Uani 1 1 d . . . . .
H39B H 0.478800 0.670855 0.251166 0.162 Uiso 1 1 calc R U . . .
C40B C 0.3247(12) 0.6889(9) 0.2634(5) 0.174(6) Uani 1 1 d . . . . .
H40B H 0.302953 0.742338 0.252367 0.209 Uiso 1 1 calc R U . . .
C41B C 0.2699(9) 0.6323(8) 0.2834(4) 0.154(5) Uani 1 1 d . . . . .
H41B H 0.199451 0.639238 0.289455 0.185 Uiso 1 1 calc R U . . .
C42B C 0.1218(8) 0.3642(10) 0.3614(6) 0.155(6) Uani 1 1 d . . . A 1
O43B O 0.0524(7) 0.4061(7) 0.3339(6) 0.247(6) Uani 1 1 d . . . A 1
N44B N 0.1089(9) 0.3117(10) 0.3912(5) 0.289(13) Uani 1 1 d . . . A 1
H44B H 0.156777 0.277988 0.406200 0.347 Uiso 1 1 calc R U . B 1
C45B C -0.0022(11) 0.3072(11) 0.4020(6) 0.243(10) Uani 1 1 d . . . A 1
H45C H -0.029682 0.314352 0.368465 0.291 Uiso 1 1 calc R U . C 1
H45D H -0.006151 0.253441 0.418704 0.291 Uiso 1 1 calc R U . D 1
C46B C -0.0711(7) 0.3549(6) 0.4310(5) 0.127(4) Uani 1 1 d . . . A 1
H46C H -0.085497 0.407430 0.410662 0.152 Uiso 1 1 calc R U . E 1
H46D H -0.040565 0.358609 0.462062 0.152 Uiso 1 1 calc R U . F 1
C47B C -0.1672(7) 0.3235(6) 0.4458(4) 0.109(3) Uani 1 1 d . . . A 1
O48B O -0.1687(5) 0.2600(4) 0.4677(4) 0.157(3) Uani 1 1 d . . . A 1
O49B O -0.2465(6) 0.3700(5) 0.4382(5) 0.207(5) Uani 1 1 d . . . A 1
H49B H -0.278859 0.355696 0.417798 0.310 Uiso 1 1 calc R U . G 1
Fe1C Fe 0.78824(5) 0.21257(4) 0.03915(3) 0.05028(18) Uani 1 1 d . . . H 1
N2C N 0.6563(3) 0.1805(2) 0.05902(16) 0.0521(9) Uani 1 1 d . . . H 1
C3C C 0.6102(4) 0.1875(3) 0.10459(19) 0.0510(11) Uani 1 1 d . . . H 1
C4C C 0.5167(4) 0.1701(3) 0.1188(2) 0.0561(12) Uani 1 1 d . . . H 1
H4C H 0.486277 0.173708 0.151815 0.067 Uiso 1 1 calc R U . H 1
C5C C 0.4680(4) 0.1467(3) 0.0826(2) 0.0579(12) Uani 1 1 d . . . H 1
C6C C 0.5139(4) 0.1393(3) 0.0353(2) 0.0604(13) Uani 1 1 d . . . H 1
H6C H 0.481487 0.123046 0.010602 0.072 Uiso 1 1 calc R U . H 1
C7C C 0.6091(4) 0.1566(3) 0.02554(19) 0.0547(11) Uani 1 1 d . . . H 1
N8C N 0.6697(3) 0.2170(3) 0.13375(17) 0.0601(10) Uani 1 1 d . . . H 1
N9C N 0.7614(3) 0.2319(3) 0.11211(19) 0.0659(12) Uani 1 1 d . . . H 1
C10C C 0.7992(5) 0.2614(4) 0.1460(3) 0.0787(18) Uani 1 1 d . . . H 1
H10C H 0.862313 0.277956 0.141545 0.094 Uiso 1 1 calc R U . H 1
C11C C 0.7337(6) 0.2647(4) 0.1889(3) 0.099(2) Uani 1 1 d . . . H 1
H11C H 0.743820 0.283196 0.218454 0.118 Uiso 1 1 calc R U . H 1
C12C C 0.6522(5) 0.2364(4) 0.1802(2) 0.0768(17) Uani 1 1 d . . . H 1
H12C H 0.594234 0.231301 0.202458 0.092 Uiso 1 1 calc R U . H 1
N13C N 0.6680(3) 0.1515(3) -0.02000(17) 0.0653(11) Uani 1 1 d . . . H 1
N14C N 0.7562(3) 0.1797(3) -0.02499(17) 0.0641(11) Uani 1 1 d . . . H 1
C15C C 0.7973(5) 0.1700(4) -0.0711(2) 0.0817(18) Uani 1 1 d . . . H 1
H15C H 0.858793 0.184885 -0.085718 0.098 Uiso 1 1 calc R U . H 1
C16C C 0.7360(6) 0.1346(6) -0.0943(3) 0.105(3) Uani 1 1 d . . . H 1
H16C H 0.748620 0.120555 -0.126952 0.126 Uiso 1 1 calc R U . H 1
C17C C 0.6556(5) 0.1241(5) -0.0621(3) 0.088(2) Uani 1 1 d . . . H 1
H17C H 0.600625 0.101773 -0.067800 0.105 Uiso 1 1 calc R U . H 1
C18C C 0.3631(4) 0.1309(4) 0.0930(2) 0.0667(14) Uani 1 1 d . . . H 1
O19C O 0.3029(3) 0.1544(3) 0.05907(17) 0.0892(14) Uani 1 1 d . . . H 1
N20C N 0.3393(3) 0.0915(3) 0.1381(2) 0.0736(13) Uani 1 1 d . . . H 1
H20C H 0.383067 0.080954 0.161383 0.088 Uiso 1 1 calc R U . H 1
C21C C 0.2434(4) 0.0646(4) 0.1511(3) 0.0827(18) Uani 1 1 d . . . H 1
H21E H 0.248986 0.023454 0.181553 0.099 Uiso 1 1 calc R U . H 1
H21F H 0.227001 0.042156 0.122708 0.099 Uiso 1 1 calc R U . H 1
C22C C 0.1603(5) 0.1278(4) 0.1613(3) 0.0849(19) Uani 1 1 d . . . H 1
H22E H 0.148451 0.166216 0.129750 0.102 Uiso 1 1 calc R U . H 1
H22F H 0.178880 0.154246 0.187186 0.102 Uiso 1 1 calc R U . H 1
C23C C 0.0657(5) 0.0939(5) 0.1803(3) 0.0810(18) Uani 1 1 d . . . H 1
O24C O 0.0676(4) 0.0281(4) 0.2029(3) 0.134(3) Uani 1 1 d . . . H 1
O25C O -0.0128(4) 0.1398(4) 0.1717(3) 0.150(3) Uani 1 1 d . . . H 1
H25C H -0.061780 0.117893 0.183569 0.180 Uiso 1 1 calc R U . H 1
N26C N 0.9158(3) 0.2490(2) 0.01509(16) 0.0538(9) Uani 1 1 d . . . H 1
C27C C 0.9176(4) 0.3221(3) -0.0063(2) 0.0576(12) Uani 1 1 d . . . H 1
C28C C 1.0027(4) 0.3500(3) -0.0269(2) 0.0621(13) Uani 1 1 d . . . H 1
H28C H 1.001165 0.402517 -0.042398 0.074 Uiso 1 1 calc R U . H 1
C29C C 1.0925(4) 0.2976(3) -0.0240(2) 0.0612(13) Uani 1 1 d . . . H 1
C30C C 1.0916(4) 0.2208(3) -0.0013(2) 0.0594(12) Uani 1 1 d . . . H 1
H30C H 1.151455 0.184499 0.001338 0.071 Uiso 1 1 calc R U . H 1
C31C C 1.0016(4) 0.1995(3) 0.01705(19) 0.0543(11) Uani 1 1 d . . . H 1
N32C N 0.8219(3) 0.3656(3) -0.00525(19) 0.0664(12) Uani 1 1 d . . . H 1
N33C N 0.7434(3) 0.3264(3) 0.01232(18) 0.0640(11) Uani 1 1 d . . . H 1
C34C C 0.6624(5) 0.3798(4) 0.0097(3) 0.093(2) Uani 1 1 d . . . H 1
H34C H 0.596578 0.369370 0.018861 0.111 Uiso 1 1 calc R U . H 1
C35C C 0.6859(6) 0.4518(5) -0.0080(4) 0.114(3) Uani 1 1 d . . . H 1
H35C H 0.641127 0.499140 -0.012386 0.137 Uiso 1 1 calc R U . H 1
C36C C 0.7881(6) 0.4416(4) -0.0182(3) 0.095(2) Uani 1 1 d . . . H 1
H36C H 0.827048 0.480678 -0.031734 0.114 Uiso 1 1 calc R U . H 1
N37C N 0.9853(3) 0.1244(3) 0.03971(18) 0.0621(11) Uani 1 1 d . . . H 1
N38C N 0.8895(4) 0.1146(3) 0.05599(18) 0.0646(11) Uani 1 1 d . . . H 1
C39C C 0.8935(6) 0.0409(4) 0.0760(3) 0.0807(18) Uani 1 1 d . . . H 1
H39C H 0.837976 0.017269 0.090893 0.097 Uiso 1 1 calc R U . H 1
C40C C 0.9922(7) 0.0026(4) 0.0720(3) 0.100(2) Uani 1 1 d . . . H 1
H40C H 1.015302 -0.050661 0.083225 0.120 Uiso 1 1 calc R U . H 1
C41C C 1.0487(6) 0.0577(4) 0.0486(3) 0.0856(19) Uani 1 1 d . . . H 1
H41C H 1.118517 0.050055 0.040318 0.103 Uiso 1 1 calc R U . H 1
C42C C 1.1858(5) 0.3280(4) -0.0467(3) 0.0790(18) Uani 1 1 d . . . H 1
O43C O 1.1812(4) 0.3813(3) -0.0828(3) 0.133(3) Uani 1 1 d . . . H 1
N44C N 1.2707(4) 0.2941(3) -0.0254(2) 0.0826(15) Uani 1 1 d . . . H 1
H44C H 1.270536 0.254518 -0.000307 0.099 Uiso 1 1 calc R U . H 1
C45C C 1.3628(5) 0.3227(5) -0.0438(3) 0.088(2) Uani 1 1 d . . . H 1
H45E H 1.411804 0.303872 -0.017647 0.106 Uiso 1 1 calc R U . H 1
H45F H 1.350250 0.379639 -0.049041 0.106 Uiso 1 1 calc R U . H 1
C46C C 1.4060(5) 0.2982(4) -0.0922(3) 0.088(2) Uani 1 1 d . . . H 1
H46E H 1.358087 0.317970 -0.118805 0.106 Uiso 1 1 calc R U . H 1
H46F H 1.418130 0.241277 -0.087358 0.106 Uiso 1 1 calc R U . H 1
C47C C 1.5016(5) 0.3279(4) -0.1090(3) 0.0800(18) Uani 1 1 d . . . H 1
O48C O 1.5090(5) 0.3672(5) -0.1507(3) 0.151(3) Uani 1 1 d . . . H 1
O49C O 1.5689(5) 0.3110(6) -0.0819(3) 0.185(4) Uani 1 1 d . . . H 1
H49C H 1.617343 0.332038 -0.096028 0.222 Uiso 1 1 calc R U . H 1
Cl0A Cl 0.6675(4) 0.9812(3) 0.4146(2) 0.1076(19) Uiso 0.5 1 d D . P I 1
O51A O 0.6227(9) 0.9309(7) 0.3930(5) 0.118(4) Uiso 0.5 1 d D . P I 1
O52A O 0.6626(19) 0.9544(15) 0.4684(5) 0.237(18) Uiso 0.5 1 d D . P I 1
O53A O 0.6117(12) 1.0574(7) 0.4035(7) 0.167(7) Uiso 0.5 1 d D . P I 1
O54A O 0.7657(8) 0.9789(8) 0.3937(5) 0.123(4) Uiso 0.5 1 d D . P I 1
Cl0B Cl 0.6535(3) 1.0004(3) 0.42351(18) 0.0852(12) Uiso 0.5 1 d D . P J 2
O51B O 0.5898(9) 0.9622(7) 0.4013(5) 0.106(4) Uiso 0.5 1 d D . P J 2
O52B O 0.6862(13) 0.9541(8) 0.4692(4) 0.122(6) Uiso 0.5 1 d D . P J 2
O53B O 0.5969(11) 1.0694(7) 0.4350(6) 0.155(6) Uiso 0.5 1 d D . P J 2
O54B O 0.7360(10) 1.0205(9) 0.3891(5) 0.135(5) Uiso 0.5 1 d D . P J 2
Cl1A Cl -0.3483(5) 0.7551(4) 0.2964(2) 0.101(2) Uiso 0.5 1 d D . P K 1
O56A O -0.3848(10) 0.7923(8) 0.3480(4) 0.133(4) Uiso 0.5 1 d D . P K 1
O57A O -0.2455(8) 0.7426(8) 0.2996(6) 0.114(4) Uiso 0.5 1 d D . P K 1
O58A O -0.3818(11) 0.8250(7) 0.2645(5) 0.139(5) Uiso 0.5 1 d D . P K 1
O59A O -0.4027(12) 0.7000(8) 0.3020(7) 0.173(7) Uiso 0.5 1 d D . P K 1
Cl1B Cl -0.3473(3) 0.7619(2) 0.30818(17) 0.0693(11) Uiso 0.5 1 d D . P L 2
O56B O -0.4064(13) 0.7391(12) 0.3503(6) 0.200(8) Uiso 0.5 1 d D . P L 2
O57B O -0.2473(9) 0.7173(10) 0.3200(7) 0.154(7) Uiso 0.5 1 d D . P L 2
O58B O -0.3481(17) 0.8343(8) 0.2859(8) 0.235(11) Uiso 0.5 1 d D . P L 2
O59B O -0.3644(12) 0.7190(9) 0.2666(6) 0.151(5) Uiso 0.5 1 d D . P L 2
Cl2A Cl 0.0115(4) 0.5978(3) 0.3998(2) 0.0746(15) Uiso 0.5 1 d D . P M 1
O61A O 0.0781(10) 0.6247(9) 0.3592(5) 0.111(5) Uiso 0.5 1 d D . P M 1
O62A O 0.0255(12) 0.6226(9) 0.4453(5) 0.110(6) Uiso 0.5 1 d D . P M 1
O63A O -0.0931(7) 0.6176(8) 0.3902(5) 0.100(4) Uiso 0.5 1 d D . P M 1
O64A O 0.0343(10) 0.5169(6) 0.4098(5) 0.103(4) Uiso 0.5 1 d D . P M 1
Cl2B Cl 0.0003(5) 0.6118(4) 0.3949(3) 0.101(3) Uiso 0.5 1 d D . P N 2
O61B O 0.0693(14) 0.6502(12) 0.3607(7) 0.149(8) Uiso 0.5 1 d D . P N 2
O62B O 0.0110(13) 0.6422(10) 0.4393(6) 0.110(6) Uiso 0.5 1 d D . P N 2
O63B O -0.0890(10) 0.6362(10) 0.3714(6) 0.124(5) Uiso 0.5 1 d D . P N 2
O64B O 0.022(2) 0.5339(10) 0.3930(10) 0.196(11) Uiso 0.5 1 d D . P N 2
Cl3A Cl 1.3302(3) 0.0632(2) -0.06314(17) 0.0642(12) Uiso 0.5 1 d D . P O 1
O66A O 1.3194(9) 0.0320(7) -0.1056(4) 0.087(3) Uiso 0.5 1 d D . P O 1
O67A O 1.2895(11) 0.0182(8) -0.0170(4) 0.126(5) Uiso 0.5 1 d D . P O 1
O68A O 1.2793(12) 0.1393(6) -0.0694(6) 0.126(6) Uiso 0.5 1 d D . P O 1
O69A O 1.4333(7) 0.0588(7) -0.0541(4) 0.097(3) Uiso 0.5 1 d D . P O 1
Cl3B Cl 1.3306(4) 0.0573(3) -0.0512(2) 0.0764(15) Uiso 0.5 1 d D . P P 2
O66B O 1.3325(9) 0.0133(7) -0.0923(4) 0.095(4) Uiso 0.5 1 d D . P P 2
O67B O 1.2458(10) 0.0423(9) -0.0184(5) 0.136(5) Uiso 0.5 1 d D . P P 2
O68B O 1.3165(14) 0.1377(7) -0.0711(7) 0.147(7) Uiso 0.5 1 d D . P P 2
O69B O 1.4198(10) 0.0322(10) -0.0287(6) 0.155(6) Uiso 0.5 1 d D . P P 2
Cl4A Cl 0.3326(3) 0.2679(3) 0.23527(17) 0.0816(11) Uiso 0.5 1 d D . P Q 1
O71A O 0.3238(9) 0.2229(6) 0.1999(4) 0.110(3) Uiso 0.5 1 d D . P Q 1
O72A O 0.2728(9) 0.2317(7) 0.2829(4) 0.117(4) Uiso 0.5 1 d D . P Q 1
O73A O 0.3023(10) 0.3439(6) 0.2276(5) 0.112(4) Uiso 0.5 1 d D . P Q 1
O74A O 0.4339(9) 0.2443(9) 0.2518(6) 0.146(5) Uiso 0.5 1 d D . P Q 1
Cl4B Cl 0.3432(3) 0.2467(2) 0.25002(15) 0.0704(9) Uiso 0.5 1 d D . P R 2
O71B O 0.2666(10) 0.2170(9) 0.2343(7) 0.153(6) Uiso 0.5 1 d D . P R 2
O72B O 0.3896(14) 0.2084(10) 0.2909(6) 0.199(8) Uiso 0.5 1 d D . P R 2
O73B O 0.3184(12) 0.3303(6) 0.2453(6) 0.130(6) Uiso 0.5 1 d D . P R 2
O74B O 0.4205(15) 0.2486(13) 0.2053(7) 0.267(13) Uiso 0.5 1 d D . P R 2
Cl5A Cl 0.9733(3) 0.4238(3) 0.09281(17) 0.0714(12) Uiso 0.5 1 d D . P S 1
O76A O 0.9110(10) 0.4238(8) 0.1401(4) 0.134(4) Uiso 0.5 1 d D . P S 1
O77A O 1.0498(9) 0.4653(7) 0.0963(5) 0.128(4) Uiso 0.5 1 d D . P S 1
O78A O 1.0139(8) 0.3431(5) 0.0920(5) 0.087(3) Uiso 0.5 1 d D . P S 1
O79A O 0.9184(12) 0.4538(10) 0.0520(6) 0.181(7) Uiso 0.5 1 d D . P S 1
Cl5B Cl 0.9861(3) 0.4086(3) 0.10184(16) 0.0698(12) Uiso 0.5 1 d D . P T 2
O76B O 1.0055(10) 0.4475(7) 0.1386(5) 0.128(4) Uiso 0.5 1 d D . P T 2
O77B O 1.0306(10) 0.4492(8) 0.0546(4) 0.132(4) Uiso 0.5 1 d D . P T 2
O78B O 1.0233(8) 0.3314(5) 0.1093(5) 0.087(3) Uiso 0.5 1 d D . P T 2
O79B O 0.8792(8) 0.4233(8) 0.0937(6) 0.136(5) Uiso 0.5 1 d D . P T 2
C80 C 0.3727(9) 1.0812(9) 0.4150(6) 0.177(6) Uani 1 1 d . . . . .
H80A H 0.392595 1.095973 0.445275 0.266 Uiso 1 1 calc R U . . .
H80B H 0.406412 1.107902 0.384576 0.266 Uiso 1 1 calc R U . . .
H80C H 0.391273 1.025452 0.417063 0.266 Uiso 1 1 calc R U . . .
C81 C 0.2840(13) 1.0989(8) 0.4127(6) 0.163(7) Uani 1 1 d . . . . .
N82 N 0.1853(10) 1.1158(8) 0.4068(5) 0.188(5) Uani 1 1 d . . . . .
C83 C 0.5092(8) 0.8785(9) 0.1741(4) 0.156(5) Uani 1 1 d . . . . .
H83A H 0.534203 0.829190 0.163168 0.234 Uiso 1 1 calc R U . . .
H83B H 0.554377 0.887548 0.197607 0.234 Uiso 1 1 calc R U . . .
H83C H 0.505760 0.920120 0.144368 0.234 Uiso 1 1 calc R U . . .
C84 C 0.4138(7) 0.8767(6) 0.1987(3) 0.103(3) Uani 1 1 d . . . . .
N85 N 0.3373(6) 0.8756(5) 0.2178(3) 0.117(2) Uani 1 1 d . . . . .
C86 C 0.0499(9) 0.3339(9) 0.2356(5) 0.174(6) Uani 1 1 d . . . . .
H86A H 0.090890 0.338237 0.262414 0.260 Uiso 1 1 calc R U . . .
H86B H 0.052812 0.377742 0.207623 0.260 Uiso 1 1 calc R U . . .
H86C H 0.075087 0.285878 0.222957 0.260 Uiso 1 1 calc R U . . .
C87 C -0.0475(9) 0.3335(6) 0.2549(4) 0.118(3) Uani 1 1 d . . . . .
N88 N -0.1262(8) 0.3326(7) 0.2720(4) 0.155(4) Uani 1 1 d . . . . .
C89 C 0.2589(8) 0.3464(8) 0.1051(5) 0.158(5) Uani 1 1 d . . . . .
H89A H 0.225819 0.328361 0.080135 0.237 Uiso 1 1 calc R U . . .
H89B H 0.223433 0.396931 0.110647 0.237 Uiso 1 1 calc R U . . .
H89C H 0.258618 0.309668 0.137297 0.237 Uiso 1 1 calc R U . . .
C90 C 0.3555(6) 0.3525(5) 0.0874(3) 0.092(2) Uani 1 1 d . . . . .
N91 N 0.4347(6) 0.3577(5) 0.0718(3) 0.115(2) Uani 1 1 d . . . . .
C92 C 0.8105(8) 0.7925(9) 0.1715(4) 0.165(6) Uani 1 1 d . . . . .
H92A H 0.779308 0.842489 0.179898 0.247 Uiso 1 1 calc R U . . .
H92B H 0.825879 0.755794 0.202921 0.247 Uiso 1 1 calc R U . . .
H92C H 0.764713 0.773365 0.153106 0.247 Uiso 1 1 calc R U . . .
C93 C 0.8998(6) 0.8010(6) 0.1406(3) 0.096(2) Uani 1 1 d . . . . .
N94 N 0.9707(6) 0.8078(5) 0.1171(3) 0.118(2) Uani 1 1 d . . . . .
C95 C 0.1664(8) 0.4466(8) 0.4926(4) 0.143(4) Uani 1 1 d . . . . .
H95A H 0.125449 0.490832 0.504961 0.214 Uiso 1 1 calc R U . . .
H95B H 0.191210 0.408096 0.521578 0.214 Uiso 1 1 calc R U . . .
H95C H 0.126129 0.423925 0.473250 0.214 Uiso 1 1 calc R U . . .
C96 C 0.2460(7) 0.4707(6) 0.4616(4) 0.108(3) Uani 1 1 d . . . . .
N97 N 0.3158(7) 0.4858(6) 0.4369(3) 0.133(3) Uani 1 1 d . . . . .

loop_
_atom_site_aniso_label
_atom_site_aniso_U_11
_atom_site_aniso_U_22
_atom_site_aniso_U_33
_atom_site_aniso_U_23
_atom_site_aniso_U_13
_atom_site_aniso_U_12
Fe1A 0.0400(4) 0.0776(6) 0.0620(5) -0.0110(4) 0.0039(3) -0.0203(4)
N2A 0.046(3) 0.075(3) 0.067(3) -0.005(2) 0.0078(19) -0.017(2)
C3A 0.054(3) 0.087(4) 0.063(3) -0.014(3) 0.003(2) -0.005(3)
C4A 0.056(4) 0.099(5) 0.069(4) -0.014(3) 0.008(3) -0.013(3)
C5A 0.047(3) 0.102(5) 0.073(4) -0.004(3) -0.001(3) -0.013(3)
C6A 0.061(4) 0.085(4) 0.076(4) -0.006(3) 0.001(3) -0.028(3)
C7A 0.050(3) 0.088(4) 0.070(4) -0.015(3) 0.000(2) -0.019(3)
N8A 0.054(3) 0.096(4) 0.067(3) -0.021(3) 0.004(2) -0.012(2)
N9A 0.050(3) 0.091(4) 0.075(3) -0.019(3) -0.001(2) -0.010(2)
C10A 0.065(4) 0.112(5) 0.085(5) -0.036(4) -0.003(3) -0.022(4)
C11A 0.074(5) 0.134(7) 0.092(5) -0.049(5) -0.011(4) -0.013(4)
C12A 0.083(5) 0.123(6) 0.074(4) -0.032(4) -0.002(3) -0.009(4)
N13A 0.058(3) 0.097(4) 0.069(3) -0.020(3) 0.000(2) -0.029(2)
N14A 0.054(3) 0.085(3) 0.065(3) -0.011(2) 0.001(2) -0.024(2)
C15A 0.075(4) 0.108(5) 0.061(4) -0.013(3) 0.003(3) -0.026(4)
C16A 0.081(5) 0.137(7) 0.079(5) -0.036(4) -0.003(4) -0.034(4)
C17A 0.074(5) 0.119(6) 0.080(4) -0.025(4) -0.002(3) -0.038(4)
C18A 0.069(4) 0.096(5) 0.085(5) -0.005(4) 0.004(3) -0.028(3)
O19A 0.108(4) 0.161(6) 0.080(4) -0.004(3) 0.010(3) -0.058(4)
N20A 0.062(4) 0.138(6) 0.093(4) -0.004(4) 0.002(3) -0.034(3)
C21A 0.074(5) 0.113(6) 0.120(6) -0.019(5) 0.016(4) -0.035(4)
C22A 0.081(5) 0.104(6) 0.110(6) -0.016(5) 0.010(4) -0.026(4)
C23A 0.062(4) 0.106(6) 0.096(5) -0.017(4) 0.007(3) -0.030(4)
O24A 0.071(4) 0.129(5) 0.175(7) 0.009(5) 0.015(4) -0.028(3)
O25A 0.057(3) 0.125(5) 0.172(6) -0.003(4) 0.002(3) -0.023(3)
N26A 0.045(2) 0.066(3) 0.066(3) -0.012(2) 0.0032(18) -0.0144(19)
C27A 0.051(3) 0.079(4) 0.067(3) -0.005(3) 0.004(2) -0.017(3)
C28A 0.053(3) 0.078(4) 0.069(3) 0.001(3) 0.008(2) -0.018(3)
C29A 0.047(3) 0.090(4) 0.058(3) -0.007(3) 0.004(2) -0.020(3)
C30A 0.039(3) 0.075(3) 0.063(3) -0.006(3) 0.006(2) -0.015(2)
C31A 0.050(3) 0.078(4) 0.059(3) -0.016(3) 0.001(2) -0.016(2)
N32A 0.042(3) 0.078(3) 0.090(4) 0.000(3) 0.008(2) -0.006(2)
N33A 0.053(3) 0.094(4) 0.071(3) -0.010(3) 0.003(2) -0.019(2)
C34A 0.047(4) 0.103(5) 0.089(5) -0.009(4) 0.001(3) 0.003(3)
C35A 0.064(5) 0.101(6) 0.139(7) 0.005(5) 0.005(4) 0.011(4)
C36A 0.067(5) 0.090(5) 0.121(6) 0.011(4) 0.015(4) 0.000(4)
N37A 0.048(3) 0.068(3) 0.067(3) -0.007(2) 0.0056(19) -0.018(2)
N38A 0.045(2) 0.077(3) 0.063(3) -0.006(2) 0.0041(18) -0.020(2)
C39A 0.073(4) 0.075(4) 0.087(4) -0.010(3) 0.007(3) -0.024(3)
C40A 0.071(5) 0.080(4) 0.107(5) -0.006(4) 0.013(4) -0.014(3)
C41A 0.058(4) 0.086(5) 0.099(5) -0.018(4) 0.006(3) -0.009(3)
C42A 0.046(3) 0.093(4) 0.070(4) -0.006(3) 0.006(2) -0.014(3)
O43A 0.067(3) 0.152(5) 0.072(3) 0.015(3) 0.010(2) -0.034(3)
N44A 0.055(3) 0.105(4) 0.087(4) -0.001(3) 0.005(2) -0.029(3)
C45A 0.060(5) 0.113(6) 0.140(7) -0.004(5) 0.017(4) -0.041(4)
C46A 0.057(5) 0.104(6) 0.228(12) -0.020(7) 0.037(6) -0.031(4)
C47A 0.057(5) 0.091(5) 0.141(7) -0.004(5) 0.018(4) -0.029(4)
O48A 0.053(4) 0.123(5) 0.315(12) 0.060(6) 0.026(5) -0.017(3)
O49A 0.068(5) 0.146(7) 0.405(16) 0.051(8) 0.060(6) -0.013(4)
Fe1B 0.0496(5) 0.0984(7) 0.0674(6) -0.0062(5) 0.0126(4) -0.0303(5)
N2B 0.052(3) 0.074(3) 0.075(3) -0.012(2) 0.005(2) -0.023(2)
C3B 0.044(3) 0.080(4) 0.072(4) -0.017(3) 0.009(2) -0.017(2)
C4B 0.054(4) 0.091(4) 0.082(4) -0.022(3) 0.011(3) -0.026(3)
C5B 0.050(3) 0.086(4) 0.104(5) -0.039(4) 0.018(3) -0.028(3)
C6B 0.059(4) 0.091(4) 0.093(5) -0.034(4) 0.012(3) -0.030(3)
C7B 0.048(3) 0.080(4) 0.084(4) -0.015(3) 0.003(3) -0.023(3)
N8B 0.052(3) 0.089(4) 0.078(3) -0.016(3) -0.003(2) -0.019(2)
N9B 0.051(3) 0.089(4) 0.099(4) -0.016(3) -0.003(3) -0.030(2)
C10B 0.070(5) 0.099(5) 0.126(7) -0.024(5) -0.029(4) -0.024(4)
C11B 0.082(5) 0.131(7) 0.109(6) -0.037(5) -0.018(4) -0.025(5)
C12B 0.078(5) 0.123(6) 0.083(5) -0.030(4) -0.003(3) -0.027(4)
N13B 0.075(4) 0.094(4) 0.071(3) -0.023(3) 0.003(2) -0.029(3)
N14B 0.059(3) 0.113(4) 0.069(3) -0.017(3) 0.011(2) -0.033(3)
C15B 0.086(5) 0.132(7) 0.069(4) -0.015(4) 0.010(3) -0.031(5)
C16B 0.103(6) 0.142(8) 0.078(5) -0.032(5) 0.002(4) -0.025(5)
C17B 0.099(6) 0.119(6) 0.091(5) -0.031(5) -0.011(4) -0.034(5)
C18B 0.083(5) 0.149(7) 0.129(7) -0.085(6) 0.037(5) -0.064(5)
O19B 0.202(9) 0.70(3) 0.245(10) -0.324(15) 0.151(8) -0.320(14)
N20B 0.068(4) 0.189(8) 0.100(5) -0.022(5) 0.007(3) -0.065(4)
C21B 0.068(5) 0.150(8) 0.114(6) 0.009(6) -0.005(4) -0.047(5)
C22B 0.073(6) 0.118(7) 0.159(9) -0.028(6) 0.028(5) -0.039(5)
C23B 0.053(4) 0.099(5) 0.119(6) -0.008(5) 0.012(4) -0.024(3)
O24B 0.070(4) 0.199(8) 0.173(7) 0.053(6) -0.010(4) -0.051(4)
O25B 0.065(4) 0.181(7) 0.213(8) 0.049(6) 0.003(4) -0.038(4)
N26B 0.086(5) 0.128(6) 0.067(3) -0.007(3) 0.014(3) -0.037(4)
C27B 0.092(6) 0.136(7) 0.065(4) -0.012(4) 0.008(4) -0.040(5)
C28B 0.118(7) 0.153(8) 0.067(4) -0.012(5) -0.003(4) -0.064(6)
C29B 0.085(6) 0.186(11) 0.075(5) -0.045(6) 0.010(4) -0.031(6)
C30B 0.096(7) 0.163(10) 0.081(5) -0.024(6) 0.018(4) -0.011(6)
C31B 0.076(5) 0.180(10) 0.065(4) -0.036(5) 0.016(3) -0.016(6)
N32B 0.125(6) 0.105(5) 0.082(4) 0.008(4) -0.016(4) -0.043(4)
N33B 0.088(5) 0.110(5) 0.085(4) 0.008(3) -0.011(3) -0.027(4)
C34B 0.121(8) 0.120(8) 0.118(7) -0.010(6) -0.032(6) -0.002(6)
C35B 0.158(11) 0.112(8) 0.150(10) 0.004(7) -0.041(9) -0.002(7)
C36B 0.160(11) 0.112(8) 0.168(11) 0.014(7) -0.059(9) -0.046(7)
N37B 0.118(6) 0.141(7) 0.083(5) -0.012(5) 0.028(4) -0.013(5)
N38B 0.104(5) 0.121(6) 0.078(4) -0.010(4) 0.022(3) -0.023(4)
C39B 0.171(11) 0.123(9) 0.102(7) -0.016(6) 0.026(7) -0.025(8)
C40B 0.213(17) 0.136(11) 0.147(11) -0.013(9) 0.044(11) -0.001(11)
C41B 0.131(9) 0.182(12) 0.115(8) -0.031(8) 0.010(7) 0.060(9)
C42B 0.067(7) 0.252(16) 0.185(12) -0.127(12) -0.010(7) -0.034(8)
O43B 0.130(8) 0.213(11) 0.43(2) -0.090(12) -0.075(10) -0.062(7)
N44B 0.152(11) 0.47(3) 0.207(12) 0.188(15) -0.062(8) -0.204(15)
C45B 0.231(17) 0.36(2) 0.223(16) -0.155(16) 0.114(13) -0.233(18)
C46B 0.096(7) 0.110(7) 0.181(10) -0.035(7) 0.029(6) -0.047(5)
C47B 0.079(6) 0.106(7) 0.144(8) -0.018(6) 0.013(5) -0.039(5)
O48B 0.078(4) 0.115(5) 0.265(10) -0.004(6) 0.017(5) -0.034(4)
O49B 0.090(6) 0.141(7) 0.351(15) 0.034(8) 0.043(7) -0.036(5)
Fe1C 0.0324(4) 0.0595(4) 0.0604(4) -0.0061(3) 0.0020(3) -0.0199(3)
N2C 0.040(2) 0.062(2) 0.058(2) -0.0125(19) -0.0017(16) -0.0184(17)
C3C 0.045(3) 0.053(3) 0.057(3) -0.010(2) -0.003(2) -0.0126(19)
C4C 0.050(3) 0.064(3) 0.058(3) -0.013(2) 0.000(2) -0.018(2)
C5C 0.043(3) 0.069(3) 0.062(3) -0.007(2) -0.005(2) -0.016(2)
C6C 0.045(3) 0.078(3) 0.065(3) -0.019(3) -0.006(2) -0.021(2)
C7C 0.042(3) 0.067(3) 0.058(3) -0.014(2) -0.001(2) -0.017(2)
N8C 0.057(3) 0.066(3) 0.063(3) -0.015(2) -0.011(2) -0.0153(19)
N9C 0.052(3) 0.066(3) 0.086(3) -0.012(2) -0.019(2) -0.022(2)
C10C 0.084(5) 0.072(4) 0.091(5) -0.017(3) -0.035(4) -0.023(3)
C11C 0.120(7) 0.095(5) 0.098(5) -0.029(4) -0.047(5) -0.029(4)
C12C 0.089(5) 0.085(4) 0.063(4) -0.023(3) -0.010(3) -0.016(3)
N13C 0.053(3) 0.088(3) 0.062(3) -0.024(2) -0.0001(19) -0.020(2)
N14C 0.052(3) 0.082(3) 0.058(3) -0.012(2) 0.0075(19) -0.017(2)
C15C 0.069(4) 0.118(6) 0.057(3) -0.019(3) 0.009(3) -0.015(4)
C16C 0.096(6) 0.152(8) 0.075(5) -0.051(5) 0.008(4) -0.018(5)
C17C 0.082(5) 0.124(6) 0.072(4) -0.039(4) -0.009(3) -0.030(4)
C18C 0.043(3) 0.094(4) 0.069(3) -0.025(3) -0.001(2) -0.016(3)
O19C 0.052(3) 0.148(4) 0.072(3) -0.017(3) -0.0086(19) -0.030(2)
N20C 0.044(3) 0.099(4) 0.078(3) -0.003(3) -0.004(2) -0.026(2)
C21C 0.054(4) 0.096(5) 0.100(5) -0.008(4) 0.002(3) -0.032(3)
C22C 0.061(4) 0.090(5) 0.102(5) -0.005(4) 0.001(3) -0.023(3)
C23C 0.053(4) 0.105(5) 0.084(4) -0.003(4) 0.000(3) -0.026(3)
O24C 0.066(3) 0.122(5) 0.191(7) 0.028(5) 0.011(4) -0.030(3)
O25C 0.054(3) 0.135(5) 0.228(8) 0.056(5) -0.005(4) -0.023(3)
N26C 0.044(2) 0.056(2) 0.061(2) -0.0086(19) -0.0006(17) -0.0121(17)
C27C 0.048(3) 0.059(3) 0.064(3) -0.009(2) 0.005(2) -0.012(2)
C28C 0.058(3) 0.058(3) 0.067(3) -0.005(2) 0.010(2) -0.015(2)
C29C 0.057(3) 0.062(3) 0.063(3) -0.006(2) 0.012(2) -0.018(2)
C30C 0.046(3) 0.064(3) 0.069(3) -0.015(3) 0.006(2) -0.012(2)
C31C 0.055(3) 0.052(3) 0.056(3) -0.008(2) -0.001(2) -0.013(2)
N32C 0.051(3) 0.057(3) 0.083(3) 0.002(2) 0.002(2) -0.0067(19)
N33C 0.044(3) 0.074(3) 0.069(3) -0.005(2) 0.0038(19) -0.008(2)
C34C 0.062(4) 0.089(5) 0.110(6) -0.002(4) -0.006(4) 0.015(3)
C35C 0.079(5) 0.091(6) 0.147(8) 0.007(5) -0.002(5) 0.019(4)
C36C 0.096(6) 0.067(4) 0.106(6) 0.008(4) 0.002(4) -0.002(4)
N37C 0.057(3) 0.057(3) 0.072(3) -0.008(2) 0.002(2) -0.0143(19)
N38C 0.064(3) 0.061(3) 0.070(3) -0.004(2) 0.002(2) -0.026(2)
C39C 0.093(5) 0.059(3) 0.092(5) 0.001(3) -0.007(4) -0.034(3)
C40C 0.122(7) 0.063(4) 0.115(6) -0.003(4) -0.018(5) -0.022(4)
C41C 0.080(5) 0.063(4) 0.108(5) -0.008(4) -0.020(4) 0.000(3)
C42C 0.063(4) 0.066(4) 0.099(5) -0.005(3) 0.024(3) -0.014(3)
O43C 0.080(4) 0.106(4) 0.163(6) 0.056(4) 0.043(3) 0.001(3)
N44C 0.073(4) 0.095(4) 0.083(4) -0.008(3) 0.011(3) -0.038(3)
C45C 0.068(4) 0.110(5) 0.093(5) -0.017(4) 0.010(3) -0.045(4)
C46C 0.071(4) 0.094(5) 0.104(5) -0.024(4) 0.014(4) -0.026(3)
C47C 0.053(4) 0.098(5) 0.085(5) 0.000(4) 0.009(3) -0.026(3)
O48C 0.086(4) 0.210(8) 0.147(6) 0.025(6) -0.005(4) -0.063(5)
O49C 0.078(5) 0.283(11) 0.172(7) 0.063(7) -0.005(4) -0.085(6)
C80 0.110(10) 0.255(18) 0.187(13) -0.094(12) 0.032(9) -0.047(10)
C81 0.196(14) 0.135(10) 0.171(12) -0.069(9) 0.107(12) -0.083(10)
N82 0.185(11) 0.240(14) 0.157(10) -0.103(10) 0.032(9) -0.032(10)
C83 0.104(8) 0.254(16) 0.110(8) -0.058(9) 0.024(6) -0.020(9)
C84 0.088(6) 0.147(8) 0.083(5) -0.039(5) -0.007(4) -0.018(5)
N85 0.087(5) 0.156(7) 0.115(6) -0.042(5) 0.003(4) -0.029(5)
C86 0.105(9) 0.246(17) 0.142(10) 0.015(10) -0.002(7) -0.013(9)
C87 0.130(9) 0.118(7) 0.113(7) -0.012(6) -0.034(6) -0.030(6)
N88 0.124(8) 0.204(11) 0.149(8) -0.016(7) -0.009(6) -0.073(8)
C89 0.101(8) 0.181(12) 0.181(12) -0.011(10) -0.004(8) -0.018(8)
C90 0.072(5) 0.088(5) 0.115(6) -0.013(4) -0.012(4) -0.009(4)
N91 0.084(5) 0.120(6) 0.141(7) -0.015(5) -0.005(4) -0.026(4)
C92 0.086(7) 0.264(17) 0.120(8) 0.007(9) 0.013(6) -0.020(8)
C93 0.073(5) 0.128(7) 0.091(5) -0.022(5) -0.002(4) -0.023(4)
N94 0.092(6) 0.135(6) 0.128(6) -0.014(5) -0.004(5) -0.033(5)
C95 0.107(8) 0.200(12) 0.111(8) 0.003(8) 0.004(6) -0.037(8)
C96 0.093(6) 0.140(8) 0.091(6) -0.011(5) -0.008(5) -0.032(5)
N97 0.108(6) 0.191(9) 0.110(6) -0.026(6) -0.003(5) -0.059(6)

loop_
_atom_type_symbol
_atom_type_description
_atom_type_scat_dispersion_real
_atom_type_scat_dispersion_imag
_atom_type_scat_source
C C 0.0181 0.0091 'International Tables Vol C Tables 4.2.6.8 and 6.1.1.4'
H H 0.0000 0.0000 'International Tables Vol C Tables 4.2.6.8 and 6.1.1.4'
N N 0.0311 0.0180 'International Tables Vol C Tables 4.2.6.8 and 6.1.1.4'
O O 0.0492 0.0322 'International Tables Vol C Tables 4.2.6.8 and 6.1.1.4'
Cl Cl 0.3639 0.7018 'International Tables Vol C Tables 4.2.6.8 and 6.1.1.4'
Fe Fe -1.1336 3.1974 'International Tables Vol C Tables 4.2.6.8 and 6.1.1.4'

loop_
_geom_angle_atom_site_label_1
_geom_angle_atom_site_label_2
_geom_angle_atom_site_label_3
_geom_angle
_geom_angle_site_symmetry_1
_geom_angle_site_symmetry_3
_geom_angle_publ_flag
N2A Fe1A N9A 80.1(2) . . ?
N2A Fe1A N14A 80.2(2) . . ?
N2A Fe1A N26A 179.3(2) . . ?
N2A Fe1A N33A 100.2(2) . . ?
N2A Fe1A N38A 100.16(19) . . ?
N9A Fe1A N14A 160.3(2) . . ?
N9A Fe1A N33A 92.5(2) . . ?
N9A Fe1A N38A 92.2(2) . . ?
N14A Fe1A N33A 91.8(2) . . ?
N14A Fe1A N38A 90.3(2) . . ?
N26A Fe1A N9A 99.4(2) . . ?
N26A Fe1A N14A 100.4(2) . . ?
N26A Fe1A N33A 79.4(2) . . ?
N26A Fe1A N38A 80.23(19) . . ?
N38A Fe1A N33A 159.57(19) . . ?
C3A N2A Fe1A 119.7(4) . . ?
C7A N2A Fe1A 119.9(4) . . ?
C7A N2A C3A 120.4(5) . . ?
N2A C3A C4A 122.4(6) . . ?
N2A C3A N8A 111.3(5) . . ?
C4A C3A N8A 126.2(6) . . ?
C3A C4A H4A 121.7 . . ?
C3A C4A C5A 116.7(6) . . ?
C5A C4A H4A 121.7 . . ?
C4A C5A C6A 121.7(6) . . ?
C4A C5A C18A 115.4(6) . . ?
C6A C5A C18A 122.8(6) . . ?
C5A C6A H6A 121.4 . . ?
C7A C6A C5A 117.2(6) . . ?
C7A C6A H6A 121.4 . . ?
N2A C7A C6A 121.6(6) . . ?
N2A C7A N13A 111.2(5) . . ?
C6A C7A N13A 127.2(6) . . ?
N9A N8A C3A 115.5(5) . . ?
C12A N8A C3A 133.4(6) . . ?
C12A N8A N9A 111.1(6) . . ?
N8A N9A Fe1A 113.3(4) . . ?
C10A N9A Fe1A 143.1(5) . . ?
C10A N9A N8A 103.5(5) . . ?
N9A C10A H10A 123.7 . . ?
N9A C10A C11A 112.5(7) . . ?
C11A C10A H10A 123.7 . . ?
C10A C11A H11A 127.3 . . ?
C12A C11A C10A 105.5(6) . . ?
C12A C11A H11A 127.3 . . ?
N8A C12A C11A 107.3(7) . . ?
N8A C12A H12A 126.3 . . ?
C11A C12A H12A 126.3 . . ?
N14A N13A C7A 116.2(5) . . ?
C17A N13A C7A 132.8(5) . . ?
C17A N13A N14A 110.8(5) . . ?
N13A N14A Fe1A 112.4(4) . . ?
C15A N14A Fe1A 141.0(4) . . ?
C15A N14A N13A 106.2(5) . . ?
N14A C15A H15A 125.0 . . ?
N14A C15A C16A 110.0(6) . . ?
C16A C15A H15A 125.0 . . ?
C15A C16A H16A 126.9 . . ?
C17A C16A C15A 106.3(6) . . ?
C17A C16A H16A 126.9 . . ?
N13A C17A H17A 126.6 . . ?
C16A C17A N13A 106.8(6) . . ?
C16A C17A H17A 126.6 . . ?
O19A C18A C5A 120.7(7) . . ?
O19A C18A N20A 123.0(7) . . ?
N20A C18A C5A 116.3(6) . . ?
C18A N20A H20A 119.4 . . ?
C18A N20A C21A 121.2(7) . . ?
C21A N20A H20A 119.4 . . ?
N20A C21A H21A 109.1 . . ?
N20A C21A H21B 109.1 . . ?
N20A C21A C22A 112.5(7) . . ?
H21A C21A H21B 107.8 . . ?
C22A C21A H21A 109.1 . . ?
C22A C21A H21B 109.1 . . ?
C21A C22A H22A 109.3 . . ?
C21A C22A H22B 109.3 . . ?
C21A C22A C23A 111.6(7) . . ?
H22A C22A H22B 108.0 . . ?
C23A C22A H22A 109.3 . . ?
C23A C22A H22B 109.3 . . ?
O24A C23A C22A 122.3(8) . . ?
O24A C23A O25A 123.2(7) . . ?
O25A C23A C22A 114.6(7) . . ?
C23A O25A H25A 109.5 . . ?
C27A N26A Fe1A 120.6(4) . . ?
C27A N26A C31A 119.9(5) . . ?
C31A N26A Fe1A 119.5(4) . . ?
N26A C27A C28A 124.2(6) . . ?
N26A C27A N32A 111.1(5) . . ?
C28A C27A N32A 124.7(6) . . ?
C27A C28A H28A 122.3 . . ?
C27A C28A C29A 115.3(6) . . ?
C29A C28A H28A 122.3 . . ?
C28A C29A C42A 116.6(5) . . ?
C30A C29A C28A 121.3(5) . . ?
C30A C29A C42A 122.0(5) . . ?
C29A C30A H30A 121.3 . . ?
C31A C30A C29A 117.5(5) . . ?
C31A C30A H30A 121.3 . . ?
N26A C31A C30A 121.8(5) . . ?
N26A C31A N37A 111.2(5) . . ?
C30A C31A N37A 126.9(5) . . ?
N33A N32A C27A 116.1(5) . . ?
C36A N32A C27A 133.0(6) . . ?
C36A N32A N33A 110.9(5) . . ?
N32A N33A Fe1A 112.7(4) . . ?
C34A N33A Fe1A 141.3(5) . . ?
C34A N33A N32A 105.9(6) . . ?
N33A C34A H34A 124.8 . . ?
N33A C34A C35A 110.4(6) . . ?
C35A C34A H34A 124.8 . . ?
C34A C35A H35A 127.4 . . ?
C36A C35A C34A 105.1(7) . . ?
C36A C35A H35A 127.4 . . ?
N32A C36A C35A 107.7(7) . . ?
N32A C36A H36A 126.2 . . ?
C35A C36A H36A 126.2 . . ?
N38A N37A C31A 116.6(5) . . ?
C41A N37A C31A 132.2(5) . . ?
C41A N37A N38A 111.1(5) . . ?
N37A N38A Fe1A 112.4(3) . . ?
C39A N38A Fe1A 142.5(4) . . ?
C39A N38A N37A 104.8(5) . . ?
N38A C39A H39A 124.5 . . ?
N38A C39A C40A 111.0(6) . . ?
C40A C39A H39A 124.5 . . ?
C39A C40A H40A 126.8 . . ?
C41A C40A C39A 106.5(7) . . ?
C41A C40A H40A 126.8 . . ?
N37A C41A C40A 106.6(6) . . ?
N37A C41A H41A 126.7 . . ?
C40A C41A H41A 126.7 . . ?
O43A C42A C29A 119.7(5) . . ?
O43A C42A N44A 122.8(6) . . ?
N44A C42A C29A 117.5(5) . . ?
C42A N44A H44A 117.8 . . ?
C42A N44A C45A 124.4(6) . . ?
C45A N44A H44A 117.8 . . ?
N44A C45A H45A 108.9 . . ?
N44A C45A H45B 108.9 . . ?
H45A C45A H45B 107.7 . . ?
C46A C45A N44A 113.4(7) . . ?
C46A C45A H45A 108.9 . . ?
C46A C45A H45B 108.9 . . ?
C45A C46A H46A 108.4 . . ?
C45A C46A H46B 108.4 . . ?
C45A C46A C47A 115.3(7) . . ?
H46A C46A H46B 107.5 . . ?
C47A C46A H46A 108.4 . . ?
C47A C46A H46B 108.4 . . ?
O48A C47A C46A 122.3(8) . . ?
O48A C47A O49A 122.2(7) . . ?
O49A C47A C46A 115.1(8) . . ?
C47A O49A H49A 109.5 . . ?
N2B Fe1B N9B 75.29(19) . . ?
N2B Fe1B N14B 75.8(2) . . ?
N2B Fe1B N33B 104.2(2) . . ?
N2B Fe1B N38B 105.1(2) . . ?
N9B Fe1B N38B 95.6(2) . . ?
N14B Fe1B N9B 151.07(19) . . ?
N14B Fe1B N38B 92.8(3) . . ?
N26B Fe1B N2B 179.5(3) . . ?
N26B Fe1B N9B 104.6(2) . . ?
N26B Fe1B N14B 104.4(2) . . ?
N26B Fe1B N33B 76.3(3) . . ?
N26B Fe1B N38B 74.5(3) . . ?
N33B Fe1B N9B 94.4(3) . . ?
N33B Fe1B N14B 91.7(3) . . ?
N33B Fe1B N38B 150.6(3) . . ?
C3B N2B Fe1B 121.5(4) . . ?
C7B N2B Fe1B 119.9(4) . . ?
C7B N2B C3B 118.6(5) . . ?
N2B C3B C4B 123.5(6) . . ?
N2B C3B N8B 111.1(5) . . ?
C4B C3B N8B 125.4(6) . . ?
C3B C4B H4B 121.0 . . ?
C3B C4B C5B 118.0(6) . . ?
C5B C4B H4B 121.0 . . ?
C4B C5B C6B 119.6(5) . . ?
C4B C5B C18B 122.7(6) . . ?
C6B C5B C18B 117.6(6) . . ?
C5B C6B H6B 120.9 . . ?
C7B C6B C5B 118.1(6) . . ?
C7B C6B H6B 120.9 . . ?
N2B C7B C6B 122.1(6) . . ?
N2B C7B N13B 112.4(5) . . ?
C6B C7B N13B 125.5(6) . . ?
N9B N8B C3B 118.1(5) . . ?
C12B N8B C3B 130.5(5) . . ?
C12B N8B N9B 111.4(5) . . ?
N8B N9B Fe1B 114.0(4) . . ?
C10B N9B Fe1B 141.0(5) . . ?
C10B N9B N8B 105.0(6) . . ?
N9B C10B H10B 124.3 . . ?
N9B C10B C11B 111.4(7) . . ?
C11B C10B H10B 124.3 . . ?
C10B C11B H11B 127.9 . . ?
C12B C11B C10B 104.1(7) . . ?
C12B C11B H11B 127.9 . . ?
N8B C12B C11B 108.0(7) . . ?
N8B C12B H12B 126.0 . . ?
C11B C12B H12B 126.0 . . ?
N14B N13B C7B 118.4(5) . . ?
C17B N13B C7B 131.0(6) . . ?
C17B N13B N14B 110.6(6) . . ?
N13B N14B Fe1B 113.6(4) . . ?
C15B N14B Fe1B 139.8(5) . . ?
C15B N14B N13B 106.6(6) . . ?
N14B C15B H15B 124.7 . . ?
N14B C15B C16B 110.6(7) . . ?
C16B C15B H15B 124.7 . . ?
C15B C16B H16B 127.4 . . ?
C17B C16B C15B 105.1(7) . . ?
C17B C16B H16B 127.4 . . ?
N13B C17B C16B 107.1(7) . . ?
N13B C17B H17B 126.5 . . ?
C16B C17B H17B 126.5 . . ?
O19B C18B C5B 121.1(8) . . ?
O19B C18B N20B 119.2(8) . . ?
N20B C18B C5B 119.2(7) . . ?
C18B N20B H20B 118.1 . . ?
C18B N20B C21B 123.8(7) . . ?
C21B N20B H20B 118.1 . . ?
N20B C21B H21C 108.7 . . ?
N20B C21B H21D 108.7 . . ?
H21C C21B H21D 107.6 . . ?
C22B C21B N20B 114.2(8) . . ?
C22B C21B H21C 108.7 . . ?
C22B C21B H21D 108.7 . . ?
C21B C22B H22C 108.7 . . ?
C21B C22B H22D 108.7 . . ?
C21B C22B C23B 114.3(8) . . ?
H22C C22B H22D 107.6 . . ?
C23B C22B H22C 108.7 . . ?
C23B C22B H22D 108.7 . . ?
O24B C23B C22B 119.6(8) . . ?
O25B C23B C22B 119.8(8) . . ?
O25B C23B O24B 120.6(7) . . ?
C23B O25B H25B 109.5 . . ?
C27B N26B Fe1B 120.4(6) . . ?
C27B N26B C31B 119.8(8) . . ?
C31B N26B Fe1B 119.7(6) . . ?
N26B C27B C28B 123.5(9) . . ?
N26B C27B N32B 111.4(7) . . ?
C28B C27B N32B 125.1(9) . . ?
C27B C28B H28B 123.0 . . ?
C27B C28B C29B 114.0(9) . . ?
C29B C28B H28B 123.0 . . ?
C28B C29B C42B 116.0(11) . . ?
C30B C29B C28B 123.1(9) . . ?
C30B C29B C42B 120.8(11) . . ?
C29B C30B H30B 122.0 . . ?
C31B C30B C29B 116.1(10) . . ?
C31B C30B H30B 122.0 . . ?
N26B C31B C30B 123.3(11) . . ?
N26B C31B N37B 113.4(8) . . ?
C30B C31B N37B 123.3(10) . . ?
N33B N32B C27B 119.4(7) . . ?
C36B N32B C27B 131.6(9) . . ?
C36B N32B N33B 108.9(9) . . ?
N32B N33B Fe1B 112.4(5) . . ?
C34B N33B Fe1B 142.0(7) . . ?
C34B N33B N32B 105.6(8) . . ?
N33B C34B H34B 123.7 . . ?
N33B C34B C35B 112.5(10) . . ?
C35B C34B H34B 123.7 . . ?
C34B C35B H35B 128.1 . . ?
C36B C35B C34B 103.9(10) . . ?
C36B C35B H35B 128.1 . . ?
N32B C36B H36B 125.5 . . ?
C35B C36B N32B 109.1(10) . . ?
C35B C36B H36B 125.5 . . ?
N38B N37B C31B 116.9(8) . . ?
N38B N37B C41B 110.5(10) . . ?
C41B N37B C31B 132.5(11) . . ?
N37B N38B Fe1B 115.4(6) . . ?
C39B N38B Fe1B 140.0(8) . . ?
C39B N38B N37B 104.7(9) . . ?
N38B C39B H39B 122.7 . . ?
N38B C39B C40B 114.5(12) . . ?
C40B C39B H39B 122.7 . . ?
C39B C40B H40B 129.2 . . ?
C41B C40B C39B 101.6(12) . . ?
C41B C40B H40B 129.2 . . ?
N37B C41B H41B 125.7 . . ?
C40B C41B N37B 108.6(12) . . ?
C40B C41B H41B 125.7 . . ?
O43B C42B C29B 111.5(15) . . ?
N44B C42B C29B 125.3(14) . . ?
N44B C42B O43B 123.2(12) . . ?
C42B N44B H44B 124.3 . . ?
C42B N44B C45B 111.5(15) . . ?
C45B N44B H44B 124.3 . . ?
N44B C45B H45C 106.0 . . ?
N44B C45B H45D 106.0 . . ?
H45C C45B H45D 106.3 . . ?
C46B C45B N44B 125.2(13) . . ?
C46B C45B H45C 106.0 . . ?
C46B C45B H45D 106.0 . . ?
C45B C46B H46C 109.3 . . ?
C45B C46B H46D 109.3 . . ?
C45B C46B C47B 111.8(9) . . ?
H46C C46B H46D 107.9 . . ?
C47B C46B H46C 109.3 . . ?
C47B C46B H46D 109.3 . . ?
O48B C47B C46B 121.8(10) . . ?
O48B C47B O49B 120.8(8) . . ?
O49B C47B C46B 117.0(9) . . ?
C47B O49B H49B 109.5 . . ?
N2C Fe1C N9C 77.50(17) . . ?
N2C Fe1C N14C 77.66(17) . . ?
N2C Fe1C N33C 99.30(18) . . ?
N2C Fe1C N38C 105.30(17) . . ?
N14C Fe1C N9C 155.16(17) . . ?
N14C Fe1C N38C 91.1(2) . . ?
N26C Fe1C N2C 176.03(18) . . ?
N26C Fe1C N9C 104.97(17) . . ?
N26C Fe1C N14C 99.82(18) . . ?
N26C Fe1C N33C 77.69(17) . . ?
N26C Fe1C N38C 77.70(17) . . ?
N33C Fe1C N9C 90.22(19) . . ?
N33C Fe1C N14C 93.4(2) . . ?
N33C Fe1C N38C 155.40(17) . . ?
N38C Fe1C N9C 95.70(19) . . ?
C3C N2C Fe1C 120.9(3) . . ?
C7C N2C Fe1C 119.9(3) . . ?
C7C N2C C3C 119.0(4) . . ?
N2C C3C C4C 122.8(4) . . ?
N2C C3C N8C 110.8(4) . . ?
C4C C3C N8C 126.3(5) . . ?
C3C C4C H4C 121.5 . . ?
C3C C4C C5C 117.0(5) . . ?
C5C C4C H4C 121.5 . . ?
C4C C5C C18C 121.5(5) . . ?
C6C C5C C4C 121.2(5) . . ?
C6C C5C C18C 117.3(5) . . ?
C5C C6C H6C 121.6 . . ?
C7C C6C C5C 116.8(5) . . ?
C7C C6C H6C 121.6 . . ?
N2C C7C C6C 123.1(5) . . ?
N2C C7C N13C 111.9(4) . . ?
C6C C7C N13C 125.0(5) . . ?
N9C N8C C3C 117.3(4) . . ?
C12C N8C C3C 131.4(5) . . ?
C12C N8C N9C 111.2(5) . . ?
N8C N9C Fe1C 113.4(3) . . ?
C10C N9C Fe1C 141.1(5) . . ?
C10C N9C N8C 105.1(5) . . ?
N9C C10C H10C 124.7 . . ?
N9C C10C C11C 110.6(6) . . ?
C11C C10C H10C 124.7 . . ?
C10C C11C H11C 126.7 . . ?
C12C C11C C10C 106.6(6) . . ?
C12C C11C H11C 126.7 . . ?
N8C C12C C11C 106.5(6) . . ?
N8C C12C H12C 126.7 . . ?
C11C C12C H12C 126.7 . . ?
N14C N13C C7C 116.5(4) . . ?
C17C N13C C7C 132.9(5) . . ?
C17C N13C N14C 110.6(5) . . ?
N13C N14C Fe1C 113.6(3) . . ?
C15C N14C Fe1C 140.6(4) . . ?
C15C N14C N13C 105.5(5) . . ?
N14C C15C H15C 125.3 . . ?
N14C C15C C16C 109.4(6) . . ?
C16C C15C H15C 125.3 . . ?
C15C C16C H16C 126.3 . . ?
C17C C16C C15C 107.4(6) . . ?
C17C C16C H16C 126.3 . . ?
N13C C17C H17C 126.5 . . ?
C16C C17C N13C 107.0(6) . . ?
C16C C17C H17C 126.5 . . ?
O19C C18C C5C 119.5(6) . . ?
O19C C18C N20C 123.2(5) . . ?
N20C C18C C5C 117.3(5) . . ?
C18C N20C H20C 118.6 . . ?
C18C N20C C21C 122.8(5) . . ?
C21C N20C H20C 118.6 . . ?
N20C C21C H21E 109.1 . . ?
N20C C21C H21F 109.1 . . ?
N20C C21C C22C 112.7(6) . . ?
H21E C21C H21F 107.8 . . ?
C22C C21C H21E 109.1 . . ?
C22C C21C H21F 109.1 . . ?
C21C C22C H22E 109.8 . . ?
C21C C22C H22F 109.8 . . ?
C21C C22C C23C 109.6(6) . . ?
H22E C22C H22F 108.2 . . ?
C23C C22C H22E 109.8 . . ?
C23C C22C H22F 109.8 . . ?
O24C C23C C22C 122.4(6) . . ?
O24C C23C O25C 123.3(6) . . ?
O25C C23C C22C 114.3(7) . . ?
C23C O25C H25C 109.5 . . ?
C27C N26C Fe1C 120.7(3) . . ?
C27C N26C C31C 118.7(4) . . ?
C31C N26C Fe1C 120.5(3) . . ?
N26C C27C C28C 123.7(5) . . ?
N26C C27C N32C 111.2(4) . . ?
C28C C27C N32C 125.2(5) . . ?
C27C C28C H28C 121.5 . . ?
C27C C28C C29C 117.1(5) . . ?
C29C C28C H28C 121.5 . . ?
C28C C29C C42C 117.2(5) . . ?
C30C C29C C28C 119.8(5) . . ?
C30C C29C C42C 123.0(5) . . ?
C29C C30C H30C 121.2 . . ?
C31C C30C C29C 117.7(5) . . ?
C31C C30C H30C 121.2 . . ?
N26C C31C C30C 123.1(5) . . ?
N26C C31C N37C 110.9(4) . . ?
C30C C31C N37C 126.0(5) . . ?
N33C N32C C27C 117.2(4) . . ?
C36C N32C C27C 132.7(5) . . ?
C36C N32C N33C 110.1(5) . . ?
N32C N33C Fe1C 113.0(3) . . ?
C34C N33C Fe1C 141.2(5) . . ?
C34C N33C N32C 105.5(5) . . ?
N33C C34C H34C 124.3 . . ?
N33C C34C C35C 111.3(7) . . ?
C35C C34C H34C 124.3 . . ?
C34C C35C H35C 127.0 . . ?
C34C C35C C36C 106.0(7) . . ?
C36C C35C H35C 127.0 . . ?
N32C C36C C35C 107.1(7) . . ?
N32C C36C H36C 126.5 . . ?
C35C C36C H36C 126.5 . . ?
N38C N37C C31C 117.4(4) . . ?
C41C N37C C31C 131.2(5) . . ?
C41C N37C N38C 111.5(5) . . ?
N37C N38C Fe1C 113.3(3) . . ?
C39C N38C Fe1C 140.5(5) . . ?
C39C N38C N37C 106.1(5) . . ?
N38C C39C H39C 125.0 . . ?
N38C C39C C40C 109.9(6) . . ?
C40C C39C H39C 125.0 . . ?
C39C C40C H40C 126.9 . . ?
C41C C40C C39C 106.2(6) . . ?
C41C C40C H40C 126.9 . . ?
N37C C41C C40C 106.3(7) . . ?
N37C C41C H41C 126.8 . . ?
C40C C41C H41C 126.8 . . ?
O43C C42C C29C 119.7(6) . . ?
O43C C42C N44C 123.5(6) . . ?
N44C C42C C29C 116.8(6) . . ?
C42C N44C H44C 120.0 . . ?
C42C N44C C45C 119.9(6) . . ?
C45C N44C H44C 120.0 . . ?
N44C C45C H45E 109.0 . . ?
N44C C45C H45F 109.0 . . ?
N44C C45C C46C 112.8(6) . . ?
H45E C45C H45F 107.8 . . ?
C46C C45C H45E 109.0 . . ?
C46C C45C H45F 109.0 . . ?
C45C C46C H46E 109.5 . . ?
C45C C46C H46F 109.5 . . ?
C45C C46C C47C 110.6(6) . . ?
H46E C46C H46F 108.1 . . ?
C47C C46C H46E 109.5 . . ?
C47C C46C H46F 109.5 . . ?
O48C C47C C46C 118.3(7) . . ?
O49C C47C C46C 119.9(7) . . ?
O49C C47C O48C 121.8(7) . . ?
C47C O49C H49C 109.5 . . ?
O51A Cl0A O52A 106.9(11) . . ?
O51A Cl0A O53A 109.0(9) . . ?
O52A Cl0A O53A 109.6(12) . . ?
O54A Cl0A O51A 107.8(8) . . ?
O54A Cl0A O52A 112.2(11) . . ?
O54A Cl0A O53A 111.3(9) . . ?
O52B Cl0B O51B 109.8(8) . . ?
O52B Cl0B O53B 108.2(9) . . ?
O52B Cl0B O54B 111.3(9) . . ?
O53B Cl0B O51B 107.9(8) . . ?
O53B Cl0B O54B 107.5(9) . . ?
O54B Cl0B O51B 112.1(8) . . ?
O57A Cl1A O56A 100.0(8) . . ?
O57A Cl1A O58A 112.1(9) . . ?
O58A Cl1A O56A 92.0(8) . . ?
O59A Cl1A O56A 101.7(9) . . ?
O59A Cl1A O57A 124.4(10) . . ?
O59A Cl1A O58A 117.5(10) . . ?
O56B Cl1B O57B 103.6(9) . . ?
O56B Cl1B O59B 108.2(10) . . ?
O57B Cl1B O59B 96.2(8) . . ?
O58B Cl1B O56B 123.9(12) . . ?
O58B Cl1B O57B 115.3(11) . . ?
O58B Cl1B O59B 106.0(10) . . ?
O61A Cl2A O62A 111.8(9) . . ?
O61A Cl2A O63A 115.4(9) . . ?
O62A Cl2A O63A 108.3(8) . . ?
O64A Cl2A O61A 107.4(9) . . ?
O64A Cl2A O62A 106.2(9) . . ?
O64A Cl2A O63A 107.2(8) . . ?
O61B Cl2B O62B 98.8(12) . . ?
O63B Cl2B O61B 103.3(12) . . ?
O63B Cl2B O62B 117.4(11) . . ?
O64B Cl2B O61B 108.6(15) . . ?
O64B Cl2B O62B 123.0(14) . . ?
O64B Cl2B O63B 103.7(14) . . ?
O66A Cl3A O67A 110.6(8) . . ?
O66A Cl3A O68A 109.0(8) . . ?
O66A Cl3A O69A 112.0(7) . . ?
O68A Cl3A O67A 109.4(9) . . ?
O68A Cl3A O69A 111.8(8) . . ?
O69A Cl3A O67A 103.9(7) . . ?
O67B Cl3B O66B 106.0(8) . . ?
O67B Cl3B O68B 107.4(9) . . ?
O68B Cl3B O66B 110.2(9) . . ?
O69B Cl3B O66B 106.6(8) . . ?
O69B Cl3B O67B 114.1(9) . . ?
O69B Cl3B O68B 112.3(9) . . ?
O71A Cl4A O72A 103.0(7) . . ?
O71A Cl4A O74A 106.2(8) . . ?
O73A Cl4A O71A 122.7(8) . . ?
O73A Cl4A O72A 107.8(8) . . ?
O73A Cl4A O74A 113.9(8) . . ?
O74A Cl4A O72A 100.4(8) . . ?
O71B Cl4B O73B 110.7(9) . . ?
O71B Cl4B O74B 104.3(10) . . ?
O72B Cl4B O71B 119.0(10) . . ?
O72B Cl4B O73B 117.0(10) . . ?
O72B Cl4B O74B 106.9(10) . . ?
O73B Cl4B O74B 95.1(9) . . ?
O76A Cl5A O78A 105.5(7) . . ?
O77A Cl5A O76A 106.3(8) . . ?
O77A Cl5A O78A 110.5(7) . . ?
O79A Cl5A O76A 110.9(9) . . ?
O79A Cl5A O77A 113.3(9) . . ?
O79A Cl5A O78A 110.1(9) . . ?
O76B Cl5B O77B 103.8(8) . . ?
O76B Cl5B O79B 110.7(8) . . ?
O77B Cl5B O79B 103.4(8) . . ?
O78B Cl5B O76B 115.4(8) . . ?
O78B Cl5B O77B 110.9(8) . . ?
O78B Cl5B O79B 111.6(7) . . ?
H80A C80 H80B 109.5 . . ?
H80A C80 H80C 109.5 . . ?
H80B C80 H80C 109.5 . . ?
C81 C80 H80A 109.5 . . ?
C81 C80 H80B 109.5 . . ?
C81 C80 H80C 109.5 . . ?
C80 C81 N82 175.3(15) . . ?
H83A C83 H83B 109.5 . . ?
H83A C83 H83C 109.5 . . ?
H83B C83 H83C 109.5 . . ?
C84 C83 H83A 109.5 . . ?
C84 C83 H83B 109.5 . . ?
C84 C83 H83C 109.5 . . ?
N85 C84 C83 179.3(13) . . ?
H86A C86 H86B 109.5 . . ?
H86A C86 H86C 109.5 . . ?
H86B C86 H86C 109.5 . . ?
C87 C86 H86A 109.5 . . ?
C87 C86 H86B 109.5 . . ?
C87 C86 H86C 109.5 . . ?
N88 C87 C86 178.2(14) . . ?
H89A C89 H89B 109.5 . . ?
H89A C89 H89C 109.5 . . ?
H89B C89 H89C 109.5 . . ?
C90 C89 H89A 109.5 . . ?
C90 C89 H89B 109.5 . . ?
C90 C89 H89C 109.5 . . ?
N91 C90 C89 178.6(11) . . ?
H92A C92 H92B 109.5 . . ?
H92A C92 H92C 109.5 . . ?
H92B C92 H92C 109.5 . . ?
C93 C92 H92A 109.5 . . ?
C93 C92 H92B 109.5 . . ?
C93 C92 H92C 109.5 . . ?
N94 C93 C92 178.8(11) . . ?
H95A C95 H95B 109.5 . . ?
H95A C95 H95C 109.5 . . ?
H95B C95 H95C 109.5 . . ?
C96 C95 H95A 109.5 . . ?
C96 C95 H95B 109.5 . . ?
C96 C95 H95C 109.5 . . ?
N97 C96 C95 175.3(13) . . ?

loop_
_geom_bond_atom_site_label_1
_geom_bond_atom_site_label_2
_geom_bond_distance
_geom_bond_site_symmetry_2
_geom_bond_publ_flag
Fe1A N2A 1.892(4) . ?
Fe1A N9A 1.971(5) . ?
Fe1A N14A 1.971(5) . ?
Fe1A N26A 1.905(4) . ?
Fe1A N33A 1.995(6) . ?
Fe1A N38A 1.972(5) . ?
N2A C3A 1.349(7) . ?
N2A C7A 1.324(7) . ?
C3A C4A 1.362(8) . ?
C3A N8A 1.402(8) . ?
C4A H4A 0.9500 . ?
C4A C5A 1.384(9) . ?
C5A C6A 1.392(9) . ?
C5A C18A 1.506(8) . ?
C6A H6A 0.9500 . ?
C6A C7A 1.377(8) . ?
C7A N13A 1.405(8) . ?
N8A N9A 1.377(7) . ?
N8A C12A 1.345(9) . ?
N9A C10A 1.334(8) . ?
C10A H10A 0.9500 . ?
C10A C11A 1.367(10) . ?
C11A H11A 0.9500 . ?
C11A C12A 1.363(10) . ?
C12A H12A 0.9500 . ?
N13A N14A 1.369(6) . ?
N13A C17A 1.360(8) . ?
N14A C15A 1.314(8) . ?
C15A H15A 0.9500 . ?
C15A C16A 1.416(9) . ?
C16A H16A 0.9500 . ?
C16A C17A 1.356(10) . ?
C17A H17A 0.9500 . ?
C18A O19A 1.221(9) . ?
C18A N20A 1.317(9) . ?
N20A H20A 0.8800 . ?
N20A C21A 1.475(8) . ?
C21A H21A 0.9900 . ?
C21A H21B 0.9900 . ?
C21A C22A 1.480(11) . ?
C22A H22A 0.9900 . ?
C22A H22B 0.9900 . ?
C22A C23A 1.496(9) . ?
C23A O24A 1.235(10) . ?
C23A O25A 1.276(9) . ?
O25A H25A 0.8400 . ?
N26A C27A 1.311(7) . ?
N26A C31A 1.336(7) . ?
C27A C28A 1.374(7) . ?
C27A N32A 1.422(7) . ?
C28A H28A 0.9500 . ?
C28A C29A 1.398(8) . ?
C29A C30A 1.392(8) . ?
C29A C42A 1.499(7) . ?
C30A H30A 0.9500 . ?
C30A C31A 1.366(7) . ?
C31A N37A 1.396(7) . ?
N32A N33A 1.356(7) . ?
N32A C36A 1.340(9) . ?
N33A C34A 1.330(8) . ?
C34A H34A 0.9500 . ?
C34A C35A 1.396(11) . ?
C35A H35A 0.9500 . ?
C35A C36A 1.371(10) . ?
C36A H36A 0.9500 . ?
N37A N38A 1.379(6) . ?
N37A C41A 1.340(8) . ?
N38A C39A 1.316(8) . ?
C39A H39A 0.9500 . ?
C39A C40A 1.384(10) . ?
C40A H40A 0.9500 . ?
C40A C41A 1.360(9) . ?
C41A H41A 0.9500 . ?
C42A O43A 1.242(7) . ?
C42A N44A 1.305(8) . ?
N44A H44A 0.8800 . ?
N44A C45A 1.458(7) . ?
C45A H45A 0.9900 . ?
C45A H45B 0.9900 . ?
C45A C46A 1.429(12) . ?
C46A H46A 0.9900 . ?
C46A H46B 0.9900 . ?
C46A C47A 1.510(9) . ?
C47A O48A 1.133(9) . ?
C47A O49A 1.243(11) . ?
O49A H49A 0.8400 . ?
Fe1B N2B 2.044(4) . ?
Fe1B N9B 2.109(6) . ?
Fe1B N14B 2.099(6) . ?
Fe1B N26B 2.040(6) . ?
Fe1B N33B 2.084(7) . ?
Fe1B N38B 2.130(8) . ?
N2B C3B 1.335(7) . ?
N2B C7B 1.334(8) . ?
C3B C4B 1.357(8) . ?
C3B N8B 1.411(7) . ?
C4B H4B 0.9500 . ?
C4B C5B 1.386(9) . ?
C5B C6B 1.386(9) . ?
C5B C18B 1.512(9) . ?
C6B H6B 0.9500 . ?
C6B C7B 1.380(8) . ?
C7B N13B 1.390(8) . ?
N8B N9B 1.368(7) . ?
N8B C12B 1.336(9) . ?
N9B C10B 1.320(9) . ?
C10B H10B 0.9500 . ?
C10B C11B 1.416(12) . ?
C11B H11B 0.9500 . ?
C11B C12B 1.371(10) . ?
C12B H12B 0.9500 . ?
N13B N14B 1.362(7) . ?
N13B C17B 1.359(9) . ?
N14B C15B 1.305(9) . ?
C15B H15B 0.9500 . ?
C15B C16B 1.420(11) . ?
C16B H16B 0.9500 . ?
C16B C17B 1.367(11) . ?
C17B H17B 0.9500 . ?
C18B O19B 1.156(10) . ?
C18B N20B 1.258(10) . ?
N20B H20B 0.8800 . ?
N20B C21B 1.451(8) . ?
C21B H21C 0.9900 . ?
C21B H21D 0.9900 . ?
C21B C22B 1.398(12) . ?
C22B H22C 0.9900 . ?
C22B H22D 0.9900 . ?
C22B C23B 1.509(9) . ?
C23B O24B 1.226(10) . ?
C23B O25B 1.209(10) . ?
O25B H25B 0.8400 . ?
N26B C27B 1.312(11) . ?
N26B C31B 1.348(11) . ?
C27B C28B 1.393(10) . ?
C27B N32B 1.398(11) . ?
C28B H28B 0.9500 . ?
C28B C29B 1.423(13) . ?
C29B C30B 1.376(14) . ?
C29B C42B 1.546(14) . ?
C30B H30B 0.9500 . ?
C30B C31B 1.356(12) . ?
C31B N37B 1.385(13) . ?
N32B N33B 1.363(9) . ?
N32B C36B 1.360(13) . ?
N33B C34B 1.315(11) . ?
C34B H34B 0.9500 . ?
C34B C35B 1.384(14) . ?
C35B H35B 0.9500 . ?
C35B C36B 1.355(15) . ?
C36B H36B 0.9500 . ?
N37B N38B 1.329(10) . ?
N37B C41B 1.375(13) . ?
N38B C39B 1.306(12) . ?
C39B H39B 0.9500 . ?
C39B C40B 1.402(17) . ?
C40B H40B 0.9500 . ?
C40B C41B 1.363(17) . ?
C41B H41B 0.9500 . ?
C42B O43B 1.298(17) . ?
C42B N44B 1.139(19) . ?
N44B H44B 0.8800 . ?
N44B C45B 1.530(15) . ?
C45B H45C 0.9900 . ?
C45B H45D 0.9900 . ?
C45B C46B 1.432(17) . ?
C46B H46C 0.9900 . ?
C46B H46D 0.9900 . ?
C46B C47B 1.506(11) . ?
C47B O48B 1.180(11) . ?
C47B O49B 1.253(12) . ?
O49B H49B 0.8400 . ?
Fe1C N2C 1.980(4) . ?
Fe1C N9C 2.044(5) . ?
Fe1C N14C 2.038(5) . ?
Fe1C N26C 1.974(4) . ?
Fe1C N33C 2.034(5) . ?
Fe1C N38C 2.042(5) . ?
N2C C3C 1.337(6) . ?
N2C C7C 1.333(6) . ?
C3C C4C 1.369(7) . ?
C3C N8C 1.414(6) . ?
C4C H4C 0.9500 . ?
C4C C5C 1.399(7) . ?
C5C C6C 1.380(8) . ?
C5C C18C 1.499(7) . ?
C6C H6C 0.9500 . ?
C6C C7C 1.377(7) . ?
C7C N13C 1.405(7) . ?
N8C N9C 1.374(6) . ?
N8C C12C 1.348(8) . ?
N9C C10C 1.325(7) . ?
C10C H10C 0.9500 . ?
C10C C11C 1.392(11) . ?
C11C H11C 0.9500 . ?
C11C C12C 1.362(9) . ?
C12C H12C 0.9500 . ?
N13C N14C 1.374(6) . ?
N13C C17C 1.355(8) . ?
N14C C15C 1.339(7) . ?
C15C H15C 0.9500 . ?
C15C C16C 1.395(10) . ?
C16C H16C 0.9500 . ?
C16C C17C 1.346(10) . ?
C17C H17C 0.9500 . ?
C18C O19C 1.250(7) . ?
C18C N20C 1.322(8) . ?
N20C H20C 0.8800 . ?
N20C C21C 1.462(7) . ?
C21C H21E 0.9900 . ?
C21C H21F 0.9900 . ?
C21C C22C 1.502(10) . ?
C22C H22E 0.9900 . ?
C22C H22F 0.9900 . ?
C22C C23C 1.526(8) . ?
C23C O24C 1.215(9) . ?
C23C O25C 1.243(9) . ?
O25C H25C 0.8400 . ?
N26C C27C 1.328(7) . ?
N26C C31C 1.339(6) . ?
C27C C28C 1.371(7) . ?
C27C N32C 1.401(7) . ?
C28C H28C 0.9500 . ?
C28C C29C 1.406(8) . ?
C29C C30C 1.397(7) . ?
C29C C42C 1.502(7) . ?
C30C H30C 0.9500 . ?
C30C C31C 1.368(7) . ?
C31C N37C 1.412(6) . ?
N32C N33C 1.380(6) . ?
N32C C36C 1.347(8) . ?
N33C C34C 1.328(8) . ?
C34C H34C 0.9500 . ?
C34C C35C 1.368(11) . ?
C35C H35C 0.9500 . ?
C35C C36C 1.382(10) . ?
C36C H36C 0.9500 . ?
N37C N38C 1.369(6) . ?
N37C C41C 1.342(8) . ?
N38C C39C 1.320(7) . ?
C39C H39C 0.9500 . ?
C39C C40C 1.405(11) . ?
C40C H40C 0.9500 . ?
C40C C41C 1.379(10) . ?
C41C H41C 0.9500 . ?
C42C O43C 1.218(8) . ?
C42C N44C 1.340(9) . ?
N44C H44C 0.8800 . ?
N44C C45C 1.447(7) . ?
C45C H45E 0.9900 . ?
C45C H45F 0.9900 . ?
C45C C46C 1.486(10) . ?
C46C H46E 0.9900 . ?
C46C H46F 0.9900 . ?
C46C C47C 1.493(8) . ?
C47C O48C 1.209(9) . ?
C47C O49C 1.191(9) . ?
O49C H49C 0.8400 . ?
Cl0A O51A 1.414(11) . ?
Cl0A O52A 1.430(13) . ?
Cl0A O53A 1.433(12) . ?
Cl0A O54A 1.399(11) . ?
Cl0B O51B 1.435(10) . ?
Cl0B O52B 1.408(11) . ?
Cl0B O53B 1.411(12) . ?
Cl0B O54B 1.435(11) . ?
Cl1A O56A 1.649(11) . ?
Cl1A O57A 1.392(11) . ?
Cl1A O58A 1.405(11) . ?
Cl1A O59A 1.317(12) . ?
Cl1B O56B 1.361(12) . ?
Cl1B O57B 1.486(12) . ?
Cl1B O58B 1.318(13) . ?
Cl1B O59B 1.534(12) . ?
Cl2A O61A 1.415(11) . ?
Cl2A O62A 1.422(11) . ?
Cl2A O63A 1.448(10) . ?
Cl2A O64A 1.407(11) . ?
Cl2B O61B 1.421(14) . ?
Cl2B O62B 1.437(12) . ?
Cl2B O63B 1.392(13) . ?
Cl2B O64B 1.385(17) . ?
Cl3A O66A 1.397(10) . ?
Cl3A O67A 1.460(11) . ?
Cl3A O68A 1.404(11) . ?
Cl3A O69A 1.441(9) . ?
Cl3B O66B 1.476(10) . ?
Cl3B O67B 1.415(11) . ?
Cl3B O68B 1.423(12) . ?
Cl3B O69B 1.380(11) . ?
Cl4A O71A 1.389(10) . ?
Cl4A O72A 1.543(10) . ?
Cl4A O73A 1.334(10) . ?
Cl4A O74A 1.461(11) . ?
Cl4B O71B 1.391(11) . ?
Cl4B O72B 1.331(12) . ?
Cl4B O73B 1.460(11) . ?
Cl4B O74B 1.517(13) . ?
Cl5A O76A 1.456(11) . ?
Cl5A O77A 1.407(10) . ?
Cl5A O78A 1.460(10) . ?
Cl5A O79A 1.360(12) . ?
Cl5B O76B 1.387(10) . ?
Cl5B O77B 1.468(11) . ?
Cl5B O78B 1.370(9) . ?
Cl5B O79B 1.469(11) . ?
C80 H80A 0.9800 . ?
C80 H80B 0.9800 . ?
C80 H80C 0.9800 . ?
C80 C81 1.202(19) . ?
C81 N82 1.348(19) . ?
C83 H83A 0.9800 . ?
C83 H83B 0.9800 . ?
C83 H83C 0.9800 . ?
C83 C84 1.403(13) . ?
C84 N85 1.119(10) . ?
C86 H86A 0.9800 . ?
C86 H86B 0.9800 . ?
C86 H86C 0.9800 . ?
C86 C87 1.379(15) . ?
C87 N88 1.128(13) . ?
C89 H89A 0.9800 . ?
C89 H89B 0.9800 . ?
C89 H89C 0.9800 . ?
C89 C90 1.373(13) . ?
C90 N91 1.134(10) . ?
C92 H92A 0.9800 . ?
C92 H92B 0.9800 . ?
C92 H92C 0.9800 . ?
C92 C93 1.420(12) . ?
C93 N94 1.114(10) . ?
C95 H95A 0.9800 . ?
C95 H95B 0.9800 . ?
C95 H95C 0.9800 . ?
C95 C96 1.381(13) . ?
C96 N97 1.147(11) . ?

loop_
_geom_hbond_atom_site_label_D
_geom_hbond_atom_site_label_H
_geom_hbond_atom_site_label_A
_geom_hbond_distance_DH
_geom_hbond_distance_HA
_geom_hbond_distance_DA
_geom_hbond_angle_DHA
_geom_hbond_site_symmetry_A
_geom_hbond_publ_flag
N20A H20A O56A 0.88 2.13 2.909(12) 147.0 . yes
N20A H20A O56B 0.88 2.48 3.133(19) 131.8 . yes
O25A H25A O48B 0.84 1.81 2.643(8) 173.2 2_466 yes
N44A H44A O51A 0.88 2.15 2.992(13) 159.7 . yes
N44A H44A O51B 0.88 2.15 2.991(12) 159.8 . yes
O49A H49A O24C 0.84 1.82 2.657(7) 172.8 1_665 yes
N20B H20B O76B 0.88 2.31 2.843(11) 119.3 . yes
O25B H25B O48C 0.84 1.87 2.678(6) 160.3 2_865 yes
N44B H44B O19A 0.88 2.35 3.099(13) 143.7 2_566 yes
O49B H49B O24A 0.84 2.34 2.650(9) 102.0 2_466 yes
N20C H20C O43A 0.88 2.07 2.945(5) 173.0 1_545 yes
O25C H25C O48A 0.84 1.84 2.683(6) 176.2 1_445 yes
N44C H44C O19C 0.88 2.17 3.038(8) 168.3 1_655 yes
O49C H49C O24B 0.84 1.82 2.645(6) 165.9 2_865 yes

loop_
_geom_torsion_atom_site_label_1
_geom_torsion_atom_site_label_2
_geom_torsion_atom_site_label_3
_geom_torsion_atom_site_label_4
_geom_torsion
_geom_torsion_site_symmetry_1
_geom_torsion_site_symmetry_2
_geom_torsion_site_symmetry_3
_geom_torsion_site_symmetry_4
_geom_torsion_publ_flag
Fe1A N2A C3A C4A -179.6(5) . . . . ?
Fe1A N2A C3A N8A -0.5(7) . . . . ?
Fe1A N2A C7A C6A -179.8(5) . . . . ?
Fe1A N2A C7A N13A 2.5(7) . . . . ?
Fe1A N9A C10A C11A -176.7(6) . . . . ?
Fe1A N14A C15A C16A 169.5(6) . . . . ?
Fe1A N26A C27A C28A -176.8(5) . . . . ?
Fe1A N26A C27A N32A 3.9(7) . . . . ?
Fe1A N26A C31A C30A 179.2(4) . . . . ?
Fe1A N26A C31A N37A 1.1(6) . . . . ?
Fe1A N33A C34A C35A 176.1(6) . . . . ?
Fe1A N38A C39A C40A 173.5(5) . . . . ?
N2A C3A C4A C5A -1.1(10) . . . . ?
N2A C3A N8A N9A -0.4(8) . . . . ?
N2A C3A N8A C12A -177.3(7) . . . . ?
N2A C7A N13A N14A -3.8(8) . . . . ?
N2A C7A N13A C17A 169.8(7) . . . . ?
C3A N2A C7A C6A -0.3(10) . . . . ?
C3A N2A C7A N13A -178.0(5) . . . . ?
C3A C4A C5A C6A 0.7(10) . . . . ?
C3A C4A C5A C18A 177.7(6) . . . . ?
C3A N8A N9A Fe1A 1.0(7) . . . . ?
C3A N8A N9A C10A -177.3(6) . . . . ?
C3A N8A C12A C11A 175.8(7) . . . . ?
C4A C3A N8A N9A 178.7(6) . . . . ?
C4A C3A N8A C12A 1.7(12) . . . . ?
C4A C5A C6A C7A -0.1(10) . . . . ?
C4A C5A C18A O19A -19.3(11) . . . . ?
C4A C5A C18A N20A 160.6(7) . . . . ?
C5A C6A C7A N2A -0.1(10) . . . . ?
C5A C6A C7A N13A 177.2(6) . . . . ?
C5A C18A N20A C21A -178.5(7) . . . . ?
C6A C5A C18A O19A 157.6(8) . . . . ?
C6A C5A C18A N20A -22.4(11) . . . . ?
C6A C7A N13A N14A 178.6(6) . . . . ?
C6A C7A N13A C17A -7.7(12) . . . . ?
C7A N2A C3A C4A 0.9(9) . . . . ?
C7A N2A C3A N8A 180.0(6) . . . . ?
C7A N13A N14A Fe1A 3.4(7) . . . . ?
C7A N13A N14A C15A 177.3(6) . . . . ?
C7A N13A C17A C16A -176.1(7) . . . . ?
N8A C3A C4A C5A 180.0(6) . . . . ?
N8A N9A C10A C11A 0.7(8) . . . . ?
N9A Fe1A N2A C3A 0.8(5) . . . . ?
N9A Fe1A N2A C7A -179.6(5) . . . . ?
N9A N8A C12A C11A -1.3(9) . . . . ?
N9A C10A C11A C12A -1.4(10) . . . . ?
C10A C11A C12A N8A 1.6(9) . . . . ?
C12A N8A N9A Fe1A 178.6(5) . . . . ?
C12A N8A N9A C10A 0.4(8) . . . . ?
N13A N14A C15A C16A -1.5(8) . . . . ?
N14A Fe1A N2A C3A 179.9(5) . . . . ?
N14A Fe1A N2A C7A -0.6(5) . . . . ?
N14A N13A C17A C16A -2.2(9) . . . . ?
N14A C15A C16A C17A 0.2(9) . . . . ?
C15A C16A C17A N13A 1.2(9) . . . . ?
C17A N13A N14A Fe1A -171.6(5) . . . . ?
C17A N13A N14A C15A 2.3(8) . . . . ?
C18A C5A C6A C7A -176.8(6) . . . . ?
C18A N20A C21A C22A 90.8(10) . . . . ?
O19A C18A N20A C21A 1.4(13) . . . . ?
N20A C21A C22A C23A 176.4(7) . . . . ?
C21A C22A C23A O24A 23.3(13) . . . . ?
C21A C22A C23A O25A -155.6(8) . . . . ?
N26A C27A C28A C29A -1.3(9) . . . . ?
N26A C27A N32A N33A -5.4(8) . . . . ?
N26A C27A N32A C36A 177.5(8) . . . . ?
N26A C31A N37A N38A -1.8(7) . . . . ?
N26A C31A N37A C41A 175.3(6) . . . . ?
C27A N26A C31A C30A 1.7(8) . . . . ?
C27A N26A C31A N37A -176.4(5) . . . . ?
C27A C28A C29A C30A -0.4(9) . . . . ?
C27A C28A C29A C42A 175.3(6) . . . . ?
C27A N32A N33A Fe1A 4.5(7) . . . . ?
C27A N32A N33A C34A -178.3(6) . . . . ?
C27A N32A C36A C35A 177.8(7) . . . . ?
C28A C27A N32A N33A 175.2(6) . . . . ?
C28A C27A N32A C36A -1.9(12) . . . . ?
C28A C29A C30A C31A 2.6(9) . . . . ?
C28A C29A C42A O43A -48.2(9) . . . . ?
C28A C29A C42A N44A 131.5(7) . . . . ?
C29A C30A C31A N26A -3.2(8) . . . . ?
C29A C30A C31A N37A 174.5(5) . . . . ?
C29A C42A N44A C45A -177.2(7) . . . . ?
C30A C29A C42A O43A 127.4(7) . . . . ?
C30A C29A C42A N44A -52.9(9) . . . . ?
C30A C31A N37A N38A -179.7(5) . . . . ?
C30A C31A N37A C41A -2.7(10) . . . . ?
C31A N26A C27A C28A 0.7(9) . . . . ?
C31A N26A C27A N32A -178.6(5) . . . . ?
C31A N37A N38A Fe1A 1.6(6) . . . . ?
C31A N37A N38A C39A 176.7(5) . . . . ?
C31A N37A C41A C40A -176.7(6) . . . . ?
N32A C27A C28A C29A 178.0(6) . . . . ?
N32A N33A C34A C35A 0.4(9) . . . . ?
N33A Fe1A N2A C3A -90.0(5) . . . . ?
N33A Fe1A N2A C7A 89.5(5) . . . . ?
N33A N32A C36A C35A 0.6(10) . . . . ?
N33A C34A C35A C36A 0.0(11) . . . . ?
C34A C35A C36A N32A -0.3(11) . . . . ?
C36A N32A N33A Fe1A -177.7(5) . . . . ?
C36A N32A N33A C34A -0.6(8) . . . . ?
N37A N38A C39A C40A 1.1(8) . . . . ?
N38A Fe1A N2A C3A 91.3(5) . . . . ?
N38A Fe1A N2A C7A -89.2(5) . . . . ?
N38A N37A C41A C40A 0.5(8) . . . . ?
N38A C39A C40A C41A -0.8(9) . . . . ?
C39A C40A C41A N37A 0.1(9) . . . . ?
C41A N37A N38A Fe1A -176.0(4) . . . . ?
C41A N37A N38A C39A -1.0(7) . . . . ?
C42A C29A C30A C31A -172.9(5) . . . . ?
C42A N44A C45A C46A -107.6(10) . . . . ?
O43A C42A N44A C45A 2.6(12) . . . . ?
N44A C45A C46A C47A -179.6(9) . . . . ?
C45A C46A C47A O48A -24.1(18) . . . . ?
C45A C46A C47A O49A 149.7(12) . . . . ?
Fe1B N2B C3B C4B 178.7(5) . . . . ?
Fe1B N2B C3B N8B -2.1(7) . . . . ?
Fe1B N2B C7B C6B 179.8(5) . . . . ?
Fe1B N2B C7B N13B -0.9(7) . . . . ?
Fe1B N9B C10B C11B 178.3(6) . . . . ?
Fe1B N14B C15B C16B -178.2(6) . . . . ?
Fe1B N26B C27B C28B -178.3(6) . . . . ?
Fe1B N26B C27B N32B 1.9(9) . . . . ?
Fe1B N26B C31B C30B 175.0(6) . . . . ?
Fe1B N26B C31B N37B -3.4(9) . . . . ?
Fe1B N33B C34B C35B -178.5(8) . . . . ?
Fe1B N38B C39B C40B -179.4(9) . . . . ?
N2B C3B C4B C5B 1.1(10) . . . . ?
N2B C3B N8B N9B 0.9(8) . . . . ?
N2B C3B N8B C12B -179.4(7) . . . . ?
N2B C7B N13B N14B 1.1(9) . . . . ?
N2B C7B N13B C17B -177.5(7) . . . . ?
C3B N2B C7B C6B -0.7(10) . . . . ?
C3B N2B C7B N13B 178.6(6) . . . . ?
C3B C4B C5B C6B 0.1(11) . . . . ?
C3B C4B C5B C18B 179.2(7) . . . . ?
C3B N8B N9B Fe1B 0.6(7) . . . . ?
C3B N8B N9B C10B -179.5(6) . . . . ?
C3B N8B C12B C11B -179.3(7) . . . . ?
C4B C3B N8B N9B -179.9(6) . . . . ?
C4B C3B N8B C12B -0.1(12) . . . . ?
C4B C5B C6B C7B -1.5(11) . . . . ?
C4B C5B C18B O19B 170.9(14) . . . . ?
C4B C5B C18B N20B -0.5(14) . . . . ?
C5B C6B C7B N2B 1.9(10) . . . . ?
C5B C6B C7B N13B -177.4(7) . . . . ?
C5B C18B N20B C21B 178.5(8) . . . . ?
C6B C5B C18B O19B -10.0(18) . . . . ?
C6B C5B C18B N20B 178.7(9) . . . . ?
C6B C7B N13B N14B -179.6(7) . . . . ?
C6B C7B N13B C17B 1.8(12) . . . . ?
C7B N2B C3B C4B -0.8(10) . . . . ?
C7B N2B C3B N8B 178.4(5) . . . . ?
C7B N13B N14B Fe1B -0.8(8) . . . . ?
C7B N13B N14B C15B -179.0(7) . . . . ?
C7B N13B C17B C16B 179.7(7) . . . . ?
N8B C3B C4B C5B -178.0(6) . . . . ?
N8B N9B C10B C11B -1.6(9) . . . . ?
N9B N8B C12B C11B 0.5(9) . . . . ?
N9B C10B C11B C12B 1.9(10) . . . . ?
C10B C11B C12B N8B -1.3(10) . . . . ?
C12B N8B N9B Fe1B -179.2(5) . . . . ?
C12B N8B N9B C10B 0.7(8) . . . . ?
N13B N14B C15B C16B -0.7(10) . . . . ?
N14B N13B C17B C16B 1.0(10) . . . . ?
N14B C15B C16B C17B 1.3(11) . . . . ?
C15B C16B C17B N13B -1.4(10) . . . . ?
C17B N13B N14B Fe1B 178.1(5) . . . . ?
C17B N13B N14B C15B -0.2(9) . . . . ?
C18B C5B C6B C7B 179.3(7) . . . . ?
C18B N20B C21B C22B 79.9(14) . . . . ?
O19B C18B N20B C21B 7(2) . . . . ?
N20B C21B C22B C23B -176.9(8) . . . . ?
C21B C22B C23B O24B -22.5(15) . . . . ?
C21B C22B C23B O25B 156.8(11) . . . . ?
N26B C27B C28B C29B 1.3(11) . . . . ?
N26B C27B N32B N33B -2.0(10) . . . . ?
N26B C27B N32B C36B -178.3(10) . . . . ?
N26B C31B N37B N38B 1.9(11) . . . . ?
N26B C31B N37B C41B -176.6(10) . . . . ?
C27B N26B C31B C30B -4.2(12) . . . . ?
C27B N26B C31B N37B 177.5(7) . . . . ?
C27B C28B C29B C30B -0.3(12) . . . . ?
C27B C28B C29B C42B 176.0(8) . . . . ?
C27B N32B N33B Fe1B 1.2(9) . . . . ?
C27B N32B N33B C34B -178.4(8) . . . . ?
C27B N32B C36B C35B 177.9(9) . . . . ?
C28B C27B N32B N33B 178.2(7) . . . . ?
C28B C27B N32B C36B 1.9(15) . . . . ?
C28B C29B C30B C31B -2.6(13) . . . . ?
C28B C29B C42B O43B -152.6(10) . . . . ?
C28B C29B C42B N44B 26(2) . . . . ?
C29B C30B C31B N26B 4.9(13) . . . . ?
C29B C30B C31B N37B -176.9(8) . . . . ?
C29B C42B N44B C45B 169.6(10) . . . . ?
C30B C29B C42B O43B 23.8(14) . . . . ?
C30B C29B C42B N44B -157.1(17) . . . . ?
C30B C31B N37B N38B -176.4(8) . . . . ?
C30B C31B N37B C41B 5.1(16) . . . . ?
C31B N26B C27B C28B 0.8(12) . . . . ?
C31B N26B C27B N32B -179.0(7) . . . . ?
C31B N37B N38B Fe1B 0.2(10) . . . . ?
C31B N37B N38B C39B 180.0(8) . . . . ?
C31B N37B C41B C40B 179.7(11) . . . . ?
N32B C27B C28B C29B -178.9(7) . . . . ?
N32B N33B C34B C35B 0.8(11) . . . . ?
N33B N32B C36B C35B 1.3(13) . . . . ?
N33B C34B C35B C36B -0.1(14) . . . . ?
C34B C35B C36B N32B -0.7(14) . . . . ?
C36B N32B N33B Fe1B 178.3(7) . . . . ?
C36B N32B N33B C34B -1.3(10) . . . . ?
N37B N38B C39B C40B 0.9(13) . . . . ?
N38B N37B C41B C40B 1.0(14) . . . . ?
N38B C39B C40B C41B -0.3(16) . . . . ?
C39B C40B C41B N37B -0.4(15) . . . . ?
C41B N37B N38B Fe1B 179.1(7) . . . . ?
C41B N37B N38B C39B -1.2(11) . . . . ?
C42B C29B C30B C31B -178.7(8) . . . . ?
C42B N44B C45B C46B -75(2) . . . . ?
O43B C42B N44B C45B -11(3) . . . . ?
N44B C45B C46B C47B -165.6(14) . . . . ?
C45B C46B C47B O48B 54.6(19) . . . . ?
C45B C46B C47B O49B -132.2(15) . . . . ?
Fe1C N2C C3C C4C 176.3(4) . . . . ?
Fe1C N2C C3C N8C -1.7(6) . . . . ?
Fe1C N2C C7C C6C -174.7(4) . . . . ?
Fe1C N2C C7C N13C 5.3(6) . . . . ?
Fe1C N9C C10C C11C 172.6(5) . . . . ?
Fe1C N14C C15C C16C 171.6(6) . . . . ?
Fe1C N26C C27C C28C -175.4(4) . . . . ?
Fe1C N26C C27C N32C 4.0(6) . . . . ?
Fe1C N26C C31C C30C 176.8(4) . . . . ?
Fe1C N26C C31C N37C -2.7(6) . . . . ?
Fe1C N33C C34C C35C 170.9(6) . . . . ?
Fe1C N38C C39C C40C 174.8(5) . . . . ?
N2C C3C C4C C5C -2.2(8) . . . . ?
N2C C3C N8C N9C -1.0(6) . . . . ?
N2C C3C N8C C12C 176.7(6) . . . . ?
N2C C7C N13C N14C -7.5(7) . . . . ?
N2C C7C N13C C17C 173.3(7) . . . . ?
C3C N2C C7C C6C 0.8(8) . . . . ?
C3C N2C C7C N13C -179.2(4) . . . . ?
C3C C4C C5C C6C 2.0(8) . . . . ?
C3C C4C C5C C18C -176.2(5) . . . . ?
C3C N8C N9C Fe1C 3.1(6) . . . . ?
C3C N8C N9C C10C 177.6(5) . . . . ?
C3C N8C C12C C11C -177.5(6) . . . . ?
C4C C3C N8C N9C -179.0(5) . . . . ?
C4C C3C N8C C12C -1.3(9) . . . . ?
C4C C5C C6C C7C -0.5(8) . . . . ?
C4C C5C C18C O19C 137.5(6) . . . . ?
C4C C5C C18C N20C -43.2(8) . . . . ?
C5C C6C C7C N2C -0.9(9) . . . . ?
C5C C6C C7C N13C 179.1(5) . . . . ?
C5C C18C N20C C21C -172.8(6) . . . . ?
C6C C5C C18C O19C -40.8(8) . . . . ?
C6C C5C C18C N20C 138.5(6) . . . . ?
C6C C7C N13C N14C 172.5(5) . . . . ?
C6C C7C N13C C17C -6.7(11) . . . . ?
C7C N2C C3C C4C 0.9(8) . . . . ?
C7C N2C C3C N8C -177.1(4) . . . . ?
C7C N13C N14C Fe1C 6.3(6) . . . . ?
C7C N13C N14C C15C -178.8(5) . . . . ?
C7C N13C C17C C16C 179.4(7) . . . . ?
N8C C3C C4C C5C 175.5(5) . . . . ?
N8C N9C C10C C11C 0.6(7) . . . . ?
N9C N8C C12C C11C 0.3(7) . . . . ?
N9C C10C C11C C12C -0.5(9) . . . . ?
C10C C11C C12C N8C 0.1(8) . . . . ?
C12C N8C N9C Fe1C -175.0(4) . . . . ?
C12C N8C N9C C10C -0.5(7) . . . . ?
N13C N14C C15C C16C -1.0(8) . . . . ?
N14C N13C C17C C16C 0.1(9) . . . . ?
N14C C15C C16C C17C 1.1(10) . . . . ?
C15C C16C C17C N13C -0.7(10) . . . . ?
C17C N13C N14C Fe1C -174.3(5) . . . . ?
C17C N13C N14C C15C 0.6(7) . . . . ?
C18C C5C C6C C7C 177.8(5) . . . . ?
C18C N20C C21C C22C -76.7(9) . . . . ?
O19C C18C N20C C21C 6.5(10) . . . . ?
N20C C21C C22C C23C -173.6(6) . . . . ?
C21C C22C C23C O24C 27.7(11) . . . . ?
C21C C22C C23C O25C -154.0(8) . . . . ?
N26C C27C C28C C29C -1.1(9) . . . . ?
N26C C27C N32C N33C -6.0(7) . . . . ?
N26C C27C N32C C36C 173.7(7) . . . . ?
N26C C31C N37C N38C -0.9(7) . . . . ?
N26C C31C N37C C41C 178.8(6) . . . . ?
C27C N26C C31C C30C 1.0(8) . . . . ?
C27C N26C C31C N37C -178.4(5) . . . . ?
C27C C28C C29C C30C 0.6(8) . . . . ?
C27C C28C C29C C42C 179.7(6) . . . . ?
C27C N32C N33C Fe1C 5.3(6) . . . . ?
C27C N32C N33C C34C 179.8(6) . . . . ?
C27C N32C C36C C35C -178.7(7) . . . . ?
C28C C27C N32C N33C 173.5(5) . . . . ?
C28C C27C N32C C36C -6.8(11) . . . . ?
C28C C29C C30C C31C 0.5(8) . . . . ?
C28C C29C C42C O43C -29.9(10) . . . . ?
C28C C29C C42C N44C 149.9(6) . . . . ?
C29C C30C C31C N26C -1.4(8) . . . . ?
C29C C30C C31C N37C 177.9(5) . . . . ?
C29C C42C N44C C45C -177.1(6) . . . . ?
C30C C29C C42C O43C 149.1(7) . . . . ?
C30C C29C C42C N44C -31.1(9) . . . . ?
C30C C31C N37C N38C 179.7(5) . . . . ?
C30C C31C N37C C41C -0.6(10) . . . . ?
C31C N26C C27C C28C 0.3(8) . . . . ?
C31C N26C C27C N32C 179.8(5) . . . . ?
C31C N37C N38C Fe1C 3.7(6) . . . . ?
C31C N37C N38C C39C -179.3(5) . . . . ?
C31C N37C C41C C40C 179.6(6) . . . . ?
N32C C27C C28C C29C 179.5(5) . . . . ?
N32C N33C C34C C35C -1.1(9) . . . . ?
N33C N32C C36C C35C 1.0(9) . . . . ?
N33C C34C C35C C36C 1.7(11) . . . . ?
C34C C35C C36C N32C -1.6(11) . . . . ?
C36C N32C N33C Fe1C -174.5(5) . . . . ?
C36C N32C N33C C34C 0.1(8) . . . . ?
N37C N38C C39C C40C -0.8(8) . . . . ?
N38C N37C C41C C40C -0.7(8) . . . . ?
N38C C39C C40C C41C 0.5(9) . . . . ?
C39C C40C C41C N37C 0.1(9) . . . . ?
C41C N37C N38C Fe1C -176.0(4) . . . . ?
C41C N37C N38C C39C 1.0(7) . . . . ?
C42C C29C C30C C31C -178.5(6) . . . . ?
C42C N44C C45C C46C -77.5(9) . . . . ?
O43C C42C N44C C45C 2.7(12) . . . . ?
N44C C45C C46C C47C -179.0(6) . . . . ?
C45C C46C C47C O48C -123.4(9) . . . . ?
C45C C46C C47C O49C 58.7(12) . . . . ?
